data_7022861
loop_
_publ_author_name
'Adeyi, Okoh'
'Cross, Warren B.'
'Forrest, Gregory'
'Godfrey, Luke'
'Hope, Eric G.'
'McLeod, Andrew'
'Singh, Amandeep'
'Singh, Kuldip'
'Solan, Gregory A.'
'Wang, Yining'
'Wright, Luka A.'

_publ_section_title
;
 From discrete monomeric complexes to hydrogen-bonded dimeric assemblies
 based on sterically encumbered square planar palladium(II) ONN-pincers.
;
_journal_issue 21
_journal_name_full 'Dalton transactions (Cambridge, England : 2003)'
_journal_page_first 7710
_journal_page_last 7723
_journal_paper_doi 10.1039/c3dt50176k
_journal_volume 42
_journal_year 2013
_chemical_formula_moiety '5(C27 H23 Cl N2 O Pd), 3(C H2 Cl2)'
_chemical_formula_sum 'C138 H121 Cl11 N10 O5 Pd5'
_chemical_formula_weight 2921.40
_chemical_name_systematic
;
?
;
_space_group_IT_number 2
_symmetry_cell_setting triclinic
_symmetry_space_group_name_Hall '-P 1'
_symmetry_space_group_name_H-M 'P -1'
_atom_sites_solution_hydrogens geom
_atom_sites_solution_primary direct
_atom_sites_solution_secondary difmap
_audit_creation_method SHELXL-97
_cell_angle_alpha 76.396(13)
_cell_angle_beta 86.289(14)
_cell_angle_gamma 86.280(15)
_cell_formula_units_Z 2
_cell_length_a 13.427(8)
_cell_length_b 17.856(11)
_cell_length_c 26.730(16)
_cell_measurement_reflns_used 947
_cell_measurement_temperature 150(2)
_cell_measurement_theta_max 23.323
_cell_measurement_theta_min 2.242
_cell_volume 6208(6)
_computing_cell_refinement 'Bruker SMART'
_computing_data_collection 'Bruker SMART'
_computing_data_reduction 'Bruker SHELXTL'
_computing_molecular_graphics 'Bruker SHELXTL'
_computing_publication_material 'Bruker SHELXTL'
_computing_structure_refinement 'SHELXL-97 (Sheldrick, 1997)'
_computing_structure_solution 'SHELXS-97 (Sheldrick, 1990)'
_diffrn_ambient_temperature 150(2)
_diffrn_measured_fraction_theta_full 0.987
_diffrn_measured_fraction_theta_max 0.987
_diffrn_measurement_device_type 'Bruker Apex 2000 CCD area detector'
_diffrn_measurement_method 'phi and omega scans'
_diffrn_radiation_monochromator graphite
_diffrn_radiation_source 'fine-focus sealed tube'
_diffrn_radiation_type MoK\a
_diffrn_radiation_wavelength 0.71073
_diffrn_reflns_av_R_equivalents 0.1753
_diffrn_reflns_av_sigmaI/netI 0.3590
_diffrn_reflns_limit_h_max 16
_diffrn_reflns_limit_h_min -16
_diffrn_reflns_limit_k_max 22
_diffrn_reflns_limit_k_min -22
_diffrn_reflns_limit_l_max 32
_diffrn_reflns_limit_l_min -32
_diffrn_reflns_number 48941
_diffrn_reflns_theta_full 26.00
_diffrn_reflns_theta_max 26.00
_diffrn_reflns_theta_min 1.52
_exptl_absorpt_coefficient_mu 1.008
_exptl_absorpt_correction_T_max 0.831
_exptl_absorpt_correction_T_min 0.581
_exptl_absorpt_correction_type empirical
_exptl_absorpt_process_details
;
absorption correction based on 5866 reflections(SADABS);Rint 0.1492 before
correction and 0.0511 after.
;
_exptl_crystal_colour orange
_exptl_crystal_density_diffrn 1.563
_exptl_crystal_density_method 'not measured'
_exptl_crystal_description block
_exptl_crystal_F_000 2952
_exptl_crystal_size_max 0.20
_exptl_crystal_size_mid 0.15
_exptl_crystal_size_min 0.08
_refine_diff_density_max 0.828
_refine_diff_density_min -0.932
_refine_diff_density_rms 0.124
_refine_ls_extinction_method none
_refine_ls_goodness_of_fit_ref 0.797
_refine_ls_hydrogen_treatment constr
_refine_ls_matrix_type full
_refine_ls_number_parameters 1536
_refine_ls_number_reflns 24098
_refine_ls_number_restraints 1475
_refine_ls_restrained_S_all 0.775
_refine_ls_R_factor_all 0.2329
_refine_ls_R_factor_gt 0.0792
_refine_ls_shift/su_max 0.001
_refine_ls_shift/su_mean 0.000
_refine_ls_structure_factor_coef Fsqd
_refine_ls_weighting_details 'calc w=1/[\s^2^(Fo^2^)+(0.0036P)^2^+0.0000P] where P=(Fo^2^+2Fc^2^)/3'
_refine_ls_weighting_scheme calc
_refine_ls_wR_factor_gt 0.0993
_refine_ls_wR_factor_ref 0.1346
_reflns_number_gt 8225
_reflns_number_total 24098
_reflns_threshold_expression >2sigma(I)
_cod_data_source_file c3dt50176k.txt
_cod_data_source_block 10066
_cod_depositor_comments
;
The following automatic conversions were performed:

'_symmetry_cell_setting' value 'Triclinic' changed to 'triclinic'
according to /home/saulius/struct/CIF-dictionaries/cif_core.dic
dictionary named 'cif_core.dic' version 2.4.2 from 2011-04-26.

Automatic conversion script
Id: cif_fix_values 1891 2012-01-12 08:04:46Z andrius 
;
_cod_original_sg_symbol_H-M P-1
_cod_database_code 7022861

loop_
_symmetry_equiv_pos_as_xyz
'x, y, z'
'-x, -y, -z'

loop_
_atom_site_label
_atom_site_type_symbol
_atom_site_fract_x
_atom_site_fract_y
_atom_site_fract_z
_atom_site_U_iso_or_equiv
_atom_site_adp_type
_atom_site_occupancy
_atom_site_symmetry_multiplicity
_atom_site_calc_flag
_atom_site_refinement_flags
Pd1 Pd 0.35500(6) 0.26294(4) 0.01394(3) 0.0331(2) Uani 1 1 d U
Cl1 Cl 0.4230(2) 0.37737(14) -0.02570(9) 0.0374(7) Uani 1 1 d U
O1 O 0.4373(5) 0.2578(3) 0.0719(2) 0.0343(17) Uani 1 1 d U
N1 N 0.3015(6) 0.1615(4) 0.0432(3) 0.029(2) Uani 1 1 d U
N2 N 0.2680(6) 0.2608(5) -0.0428(3) 0.035(2) Uani 1 1 d U
C1 C 0.4188(7) 0.2116(5) 0.1195(4) 0.028(2) Uani 1 1 d U
C2 C 0.3678(7) 0.1425(6) 0.1284(4) 0.033(2) Uani 1 1 d U
C3 C 0.3599(8) 0.0999(5) 0.1807(4) 0.038(3) Uani 1 1 d U
H3 H 0.3247 0.0537 0.1886 0.046 Uiso 1 1 calc R
C4 C 0.3995(8) 0.1220(6) 0.2192(4) 0.040(3) Uani 1 1 d U
H4 H 0.3955 0.0906 0.2532 0.048 Uiso 1 1 calc R
C5 C 0.4463(7) 0.1907(6) 0.2089(4) 0.038(3) Uani 1 1 d U
H5 H 0.4724 0.2066 0.2367 0.046 Uiso 1 1 calc R
C6 C 0.4569(7) 0.2368(6) 0.1607(4) 0.032(2) Uani 1 1 d U
C7 C 0.5099(8) 0.3103(6) 0.1517(3) 0.029(2) Uani 1 1 d U
C8 C 0.5914(8) 0.3156(6) 0.1775(4) 0.045(3) Uani 1 1 d U
H8 H 0.6151 0.2721 0.2025 0.054 Uiso 1 1 calc R
C9 C 0.6405(9) 0.3827(7) 0.1682(4) 0.058(3) Uani 1 1 d U
H9 H 0.6979 0.3845 0.1867 0.070 Uiso 1 1 calc R
C10 C 0.6092(9) 0.4472(7) 0.1329(4) 0.058(3) Uani 1 1 d U
H10 H 0.6453 0.4929 0.1257 0.069 Uiso 1 1 calc R
C11 C 0.5237(8) 0.4435(6) 0.1084(4) 0.041(3) Uani 1 1 d U
H11 H 0.4981 0.4883 0.0851 0.049 Uiso 1 1 calc R
C12 C 0.4744(7) 0.3763(5) 0.1169(3) 0.033(3) Uani 1 1 d U
H12 H 0.4159 0.3747 0.0990 0.040 Uiso 1 1 calc R
C13 C 0.3184(8) 0.1155(6) 0.0892(4) 0.035(2) Uani 1 1 d U
C14 C 0.2869(8) 0.0382(6) 0.0976(4) 0.041(3) Uani 1 1 d U
H14 H 0.3027 0.0029 0.1290 0.049 Uiso 1 1 calc R
C15 C 0.2365(8) 0.0132(6) 0.0638(4) 0.046(3) Uani 1 1 d U
H15 H 0.2179 -0.0389 0.0708 0.055 Uiso 1 1 calc R
C16 C 0.2124(8) 0.0635(6) 0.0193(4) 0.054(3) Uani 1 1 d U
H16 H 0.1722 0.0488 -0.0044 0.065 Uiso 1 1 calc R
C17 C 0.2481(8) 0.1369(6) 0.0092(4) 0.043(3) Uani 1 1 d U
C18 C 0.2278(8) 0.1974(6) -0.0364(4) 0.046(3) Uani 1 1 d U
H18 H 0.1847 0.1891 -0.0612 0.055 Uiso 1 1 calc R
C19 C 0.2487(8) 0.3212(6) -0.0875(4) 0.041(3) Uani 1 1 d U
C20 C 0.3014(8) 0.3230(6) -0.1336(4) 0.039(3) Uani 1 1 d U
C21 C 0.2770(8) 0.3819(6) -0.1759(4) 0.043(3) Uani 1 1 d U
H21 H 0.3144 0.3845 -0.2076 0.052 Uiso 1 1 calc R
C22 C 0.2000(8) 0.4368(6) -0.1734(4) 0.043(3) Uani 1 1 d U
C23 C 0.1518(8) 0.4339(6) -0.1261(4) 0.045(3) Uani 1 1 d U
H23 H 0.1018 0.4730 -0.1233 0.054 Uiso 1 1 calc R
C24 C 0.1718(8) 0.3776(6) -0.0824(4) 0.040(3) Uani 1 1 d U
C25 C 0.3846(8) 0.2658(6) -0.1377(4) 0.057(3) Uani 1 1 d U
H25A H 0.4392 0.2732 -0.1170 0.085 Uiso 1 1 calc R
H25B H 0.4087 0.2728 -0.1738 0.085 Uiso 1 1 calc R
H25C H 0.3610 0.2136 -0.1250 0.085 Uiso 1 1 calc R
C26 C 0.1725(8) 0.4980(6) -0.2202(4) 0.065(4) Uani 1 1 d U
H26A H 0.1039 0.5183 -0.2151 0.097 Uiso 1 1 calc R
H26B H 0.1771 0.4756 -0.2505 0.097 Uiso 1 1 calc R
H26C H 0.2184 0.5399 -0.2255 0.097 Uiso 1 1 calc R
C27 C 0.1143(8) 0.3751(6) -0.0321(4) 0.055(3) Uani 1 1 d U
H27A H 0.1607 0.3639 -0.0041 0.082 Uiso 1 1 calc R
H27B H 0.0660 0.3347 -0.0261 0.082 Uiso 1 1 calc R
H27C H 0.0788 0.4251 -0.0331 0.082 Uiso 1 1 calc R
Pd1A Pd 0.89673(6) 0.33026(5) 0.30479(3) 0.0372(2) Uani 1 1 d U
Cl1A Cl 0.8001(2) 0.25364(16) 0.27261(10) 0.0465(8) Uani 1 1 d U
O1A O 0.9922(5) 0.3270(4) 0.2479(2) 0.0430(19) Uani 1 1 d U
N1A N 0.9796(6) 0.3927(4) 0.3357(3) 0.0329(19) Uani 1 1 d U
N2A N 0.8020(6) 0.3406(5) 0.3639(3) 0.038(2) Uani 1 1 d U
C1A C 1.0794(8) 0.3572(5) 0.2402(4) 0.034(2) Uani 1 1 d U
C2A C 1.1238(8) 0.3969(5) 0.2729(4) 0.037(2) Uani 1 1 d U
C3A C 1.2266(8) 0.4167(6) 0.2599(4) 0.045(3) Uani 1 1 d U
H3A H 1.2599 0.4411 0.2815 0.055 Uiso 1 1 calc R
C4A C 1.2759(8) 0.4013(6) 0.2180(4) 0.045(3) Uani 1 1 d U
H4A H 1.3438 0.4142 0.2110 0.054 Uiso 1 1 calc R
C5A C 1.2321(8) 0.3680(6) 0.1855(4) 0.038(3) Uani 1 1 d U
H5A H 1.2693 0.3587 0.1559 0.046 Uiso 1 1 calc R
C6A C 1.1334(8) 0.3470(5) 0.1944(4) 0.036(2) Uani 1 1 d U
C7A C 1.0878(8) 0.3141(6) 0.1572(4) 0.042(3) Uani 1 1 d U
C8A C 1.1331(8) 0.2547(6) 0.1377(4) 0.051(3) Uani 1 1 d U
H8A H 1.1962 0.2329 0.1495 0.062 Uiso 1 1 calc R
C9A C 1.0889(10) 0.2265(8) 0.1014(4) 0.070(4) Uani 1 1 d U
H9A H 1.1233 0.1865 0.0882 0.084 Uiso 1 1 calc R
C10A C 0.9959(10) 0.2541(8) 0.0835(4) 0.068(4) Uani 1 1 d U
H10A H 0.9645 0.2326 0.0597 0.082 Uiso 1 1 calc R
C11A C 0.9520(10) 0.3138(7) 0.1019(4) 0.067(4) Uani 1 1 d U
H11A H 0.8911 0.3378 0.0884 0.080 Uiso 1 1 calc R
C12A C 0.9947(9) 0.3399(6) 0.1398(4) 0.050(3) Uani 1 1 d U
H12A H 0.9580 0.3775 0.1546 0.060 Uiso 1 1 calc R
C13A C 1.0711(8) 0.4184(5) 0.3169(4) 0.037(2) Uani 1 1 d U
C14A C 1.1139(9) 0.4658(6) 0.3448(4) 0.053(3) Uani 1 1 d U
H14A H 1.1771 0.4860 0.3328 0.064 Uiso 1 1 calc R
C15A C 1.0688(9) 0.4837(6) 0.3879(4) 0.056(3) Uani 1 1 d U
H15A H 1.0995 0.5166 0.4049 0.067 Uiso 1 1 calc R
C16A C 0.9775(8) 0.4535(6) 0.4067(4) 0.046(3) Uani 1 1 d U
H16A H 0.9456 0.4620 0.4378 0.055 Uiso 1 1 calc R
C17A C 0.9366(9) 0.4116(6) 0.3785(4) 0.040(3) Uani 1 1 d U
C18A C 0.8395(8) 0.3820(5) 0.3916(4) 0.038(3) Uani 1 1 d U
H18A H 0.8020 0.3927 0.4207 0.045 Uiso 1 1 calc R
C19A C 0.7078(8) 0.3047(6) 0.3794(4) 0.037(2) Uani 1 1 d U
C20A C 0.7070(8) 0.2412(6) 0.4212(4) 0.041(3) Uani 1 1 d U
C21A C 0.6204(9) 0.2045(7) 0.4343(4) 0.052(3) Uani 1 1 d U
H21A H 0.6193 0.1613 0.4628 0.062 Uiso 1 1 calc R
C22A C 0.5333(9) 0.2270(8) 0.4080(4) 0.058(3) Uani 1 1 d U
C23A C 0.5401(9) 0.2922(7) 0.3687(4) 0.060(3) Uani 1 1 d U
H23A H 0.4809 0.3111 0.3513 0.072 Uiso 1 1 calc R
C24A C 0.6234(9) 0.3318(7) 0.3526(4) 0.054(3) Uani 1 1 d U
C25A C 0.8001(8) 0.2107(6) 0.4483(4) 0.053(3) Uani 1 1 d U
H25D H 0.8198 0.2475 0.4674 0.080 Uiso 1 1 calc R
H25E H 0.8538 0.2035 0.4229 0.080 Uiso 1 1 calc R
H25F H 0.7879 0.1612 0.4723 0.080 Uiso 1 1 calc R
C26A C 0.4412(8) 0.1836(7) 0.4229(4) 0.084(4) Uani 1 1 d U
H26D H 0.3835 0.2200 0.4234 0.126 Uiso 1 1 calc R
H26E H 0.4473 0.1494 0.4572 0.126 Uiso 1 1 calc R
H26F H 0.4320 0.1528 0.3978 0.126 Uiso 1 1 calc R
C27A C 0.6220(8) 0.4008(6) 0.3087(4) 0.067(4) Uani 1 1 d U
H27D H 0.6285 0.3842 0.2761 0.100 Uiso 1 1 calc R
H27E H 0.6777 0.4326 0.3106 0.100 Uiso 1 1 calc R
H27F H 0.5587 0.4310 0.3104 0.100 Uiso 1 1 calc R
Pd1B Pd 0.79507(6) 0.97583(5) 0.69243(3) 0.0386(2) Uani 1 1 d U
Cl1B Cl 0.6922(2) 0.98512(16) 0.62554(10) 0.0473(8) Uani 1 1 d U
O1B O 0.7109(5) 1.0569(3) 0.7140(2) 0.0359(17) Uani 1 1 d U
N1B N 0.8875(6) 0.9662(5) 0.7480(3) 0.035(2) Uani 1 1 d U
N2B N 0.8808(6) 0.8862(5) 0.6781(3) 0.037(2) Uani 1 1 d U
C1B C 0.7286(8) 1.0908(5) 0.7505(4) 0.030(2) Uani 1 1 d U
C2B C 0.8137(8) 1.0745(6) 0.7810(4) 0.035(2) Uani 1 1 d U
C3B C 0.8229(8) 1.1244(5) 0.8153(4) 0.040(3) Uani 1 1 d U
H3B H 0.8812 1.1166 0.8346 0.048 Uiso 1 1 calc R
C4B C 0.7568(9) 1.1809(6) 0.8225(4) 0.051(3) Uani 1 1 d U
H4B H 0.7700 1.2140 0.8441 0.061 Uiso 1 1 calc R
C5B C 0.6680(8) 1.1893(6) 0.7970(4) 0.042(3) Uani 1 1 d U
H5B H 0.6168 1.2251 0.8043 0.050 Uiso 1 1 calc R
C6B C 0.6523(8) 1.1466(6) 0.7612(4) 0.037(2) Uani 1 1 d U
C7B C 0.5567(8) 1.1603(6) 0.7348(4) 0.038(3) Uani 1 1 d U
C8B C 0.5127(8) 1.2349(6) 0.7206(4) 0.048(3) Uani 1 1 d U
H8B H 0.5480 1.2775 0.7243 0.057 Uiso 1 1 calc R
C9B C 0.4208(9) 1.2471(7) 0.7017(4) 0.062(4) Uani 1 1 d U
H9B H 0.3930 1.2985 0.6918 0.075 Uiso 1 1 calc R
C10B C 0.3663(8) 1.1871(7) 0.6963(4) 0.056(3) Uani 1 1 d U
H10B H 0.3010 1.1958 0.6837 0.067 Uiso 1 1 calc R
C11B C 0.4100(9) 1.1143(7) 0.7099(4) 0.056(3) Uani 1 1 d U
H11B H 0.3745 1.0718 0.7060 0.067 Uiso 1 1 calc R
C12B C 0.5024(8) 1.1010(6) 0.7288(4) 0.042(3) Uani 1 1 d U
H12B H 0.5300 1.0495 0.7380 0.050 Uiso 1 1 calc R
C13B C 0.8855(8) 1.0107(6) 0.7819(4) 0.032(2) Uani 1 1 d U
C14B C 0.9562(8) 0.9894(6) 0.8207(4) 0.052(3) Uani 1 1 d U
H14B H 0.9551 1.0189 0.8460 0.063 Uiso 1 1 calc R
C15B C 1.0250(9) 0.9298(7) 0.8242(4) 0.060(3) Uani 1 1 d U
H15B H 1.0712 0.9174 0.8507 0.072 Uiso 1 1 calc R
C16B C 1.0241(9) 0.8876(6) 0.7864(4) 0.058(3) Uani 1 1 d U
H16B H 1.0705 0.8449 0.7870 0.070 Uiso 1 1 calc R
C17B C 0.9565(8) 0.9073(6) 0.7484(4) 0.043(3) Uani 1 1 d U
C18B C 0.9487(8) 0.8656(6) 0.7106(4) 0.047(3) Uani 1 1 d U
H18B H 0.9933 0.8225 0.7093 0.057 Uiso 1 1 calc R
C19B C 0.8751(8) 0.8440(6) 0.6394(4) 0.049(3) Uani 1 1 d U
C20B C 0.9384(9) 0.8590(7) 0.5963(4) 0.051(3) Uani 1 1 d U
C21B C 0.9334(9) 0.8167(7) 0.5614(4) 0.055(3) Uani 1 1 d U
H21B H 0.9770 0.8279 0.5315 0.066 Uiso 1 1 calc R
C22B C 0.8694(9) 0.7586(7) 0.5661(4) 0.051(3) Uani 1 1 d U
C23B C 0.8036(8) 0.7449(6) 0.6104(4) 0.052(3) Uani 1 1 d U
H23B H 0.7584 0.7046 0.6158 0.063 Uiso 1 1 calc R
C24B C 0.8047(8) 0.7906(6) 0.6467(4) 0.044(3) Uani 1 1 d U
C25B C 1.0139(8) 0.9212(7) 0.5885(4) 0.082(4) Uani 1 1 d U
H25G H 1.0616 0.9076 0.6158 0.123 Uiso 1 1 calc R
H25H H 0.9789 0.9707 0.5896 0.123 Uiso 1 1 calc R
H25I H 1.0499 0.9254 0.5549 0.123 Uiso 1 1 calc R
C26B C 0.8620(8) 0.7111(6) 0.5256(4) 0.060(4) Uani 1 1 d U
H26G H 0.8169 0.7386 0.4992 0.090 Uiso 1 1 calc R
H26H H 0.8360 0.6608 0.5422 0.090 Uiso 1 1 calc R
H26I H 0.9284 0.7037 0.5095 0.090 Uiso 1 1 calc R
C27B C 0.7294(7) 0.7775(6) 0.6919(4) 0.052(3) Uani 1 1 d U
H27G H 0.7644 0.7600 0.7240 0.078 Uiso 1 1 calc R
H27H H 0.6842 0.7381 0.6887 0.078 Uiso 1 1 calc R
H27I H 0.6907 0.8258 0.6924 0.078 Uiso 1 1 calc R
Pd1C Pd 0.82385(6) 0.23661(4) 0.98205(3) 0.0363(2) Uani 1 1 d U
Cl1C Cl 0.8715(2) 0.10952(14) 1.01221(10) 0.0498(8) Uani 1 1 d U
O1C O 0.9480(5) 0.2534(3) 0.9402(2) 0.0348(17) Uani 1 1 d U
N1C N 0.7809(6) 0.3469(4) 0.9617(3) 0.035(2) Uani 1 1 d U
N2C N 0.6974(6) 0.2345(5) 1.0254(3) 0.035(2) Uani 1 1 d U
C1C C 0.9478(7) 0.3018(6) 0.8933(4) 0.034(2) Uani 1 1 d U
C2C C 0.8938(7) 0.3749(5) 0.8849(4) 0.029(2) Uani 1 1 d U
C3C C 0.8995(7) 0.4224(6) 0.8354(4) 0.041(3) Uani 1 1 d U
H3C H 0.8649 0.4715 0.8292 0.049 Uiso 1 1 calc R
C4C C 0.9532(8) 0.4008(6) 0.7954(4) 0.039(3) Uani 1 1 d U
H4C H 0.9531 0.4330 0.7616 0.047 Uiso 1 1 calc R
C5C C 1.0076(8) 0.3309(6) 0.8053(4) 0.039(3) Uani 1 1 d U
H5C H 1.0498 0.3177 0.7784 0.047 Uiso 1 1 calc R
C6C C 1.0031(7) 0.2803(6) 0.8522(4) 0.032(2) Uani 1 1 d U
C7C C 1.0623(8) 0.2053(6) 0.8602(4) 0.034(2) Uani 1 1 d U
C8C C 1.1531(8) 0.1981(6) 0.8338(4) 0.044(3) Uani 1 1 d U
H8C H 1.1787 0.2420 0.8104 0.052 Uiso 1 1 calc R
C9C C 1.2068(8) 0.1288(7) 0.8408(4) 0.055(3) Uani 1 1 d U
H9C H 1.2688 0.1255 0.8220 0.065 Uiso 1 1 calc R
C10C C 1.1728(9) 0.0645(7) 0.8743(4) 0.056(3) Uani 1 1 d U
H10C H 1.2110 0.0169 0.8793 0.068 Uiso 1 1 calc R
C11C C 1.0834(9) 0.0696(6) 0.9005(4) 0.051(3) Uani 1 1 d U
H11C H 1.0584 0.0253 0.9239 0.061 Uiso 1 1 calc R
C12C C 1.0291(8) 0.1390(6) 0.8932(4) 0.040(3) Uani 1 1 d U
H12C H 0.9664 0.1413 0.9115 0.048 Uiso 1 1 calc R
C13C C 0.8283(7) 0.3987(6) 0.9246(4) 0.032(2) Uani 1 1 d U
C14C C 0.8049(8) 0.4779(5) 0.9244(4) 0.039(3) Uani 1 1 d U
H14C H 0.8401 0.5165 0.9005 0.047 Uiso 1 1 calc R
C15C C 0.7337(8) 0.4999(6) 0.9576(4) 0.042(3) Uani 1 1 d U
H15C H 0.7210 0.5527 0.9579 0.050 Uiso 1 1 calc R
C16C C 0.6803(8) 0.4428(5) 0.9908(3) 0.036(3) Uani 1 1 d U
H16C H 0.6249 0.4564 1.0115 0.043 Uiso 1 1 calc R
C17C C 0.7082(8) 0.3667(6) 0.9937(4) 0.035(3) Uani 1 1 d U
C18C C 0.6581(8) 0.3015(6) 1.0268(3) 0.037(3) Uani 1 1 d U
H18C H 0.6001 0.3082 1.0480 0.045 Uiso 1 1 calc R
C19C C 0.6486(8) 0.1660(6) 1.0535(4) 0.036(2) Uani 1 1 d U
C20C C 0.6659(8) 0.1390(6) 1.1045(4) 0.038(3) Uani 1 1 d U
C21C C 0.6245(7) 0.0702(6) 1.1304(4) 0.040(3) Uani 1 1 d U
H21C H 0.6355 0.0497 1.1659 0.048 Uiso 1 1 calc R
C22C C 0.5680(8) 0.0321(6) 1.1045(4) 0.045(3) Uani 1 1 d U
C23C C 0.5538(8) 0.0598(6) 1.0539(4) 0.047(3) Uani 1 1 d U
H23C H 0.5154 0.0318 1.0366 0.057 Uiso 1 1 calc R
C24C C 0.5938(8) 0.1283(6) 1.0262(4) 0.039(3) Uani 1 1 d U
C25C C 0.7332(8) 0.1758(6) 1.1328(3) 0.051(3) Uani 1 1 d U
H25J H 0.8004 0.1772 1.1161 0.076 Uiso 1 1 calc R
H25K H 0.7361 0.1459 1.1685 0.076 Uiso 1 1 calc R
H25L H 0.7074 0.2286 1.1325 0.076 Uiso 1 1 calc R
C26C C 0.5242(8) -0.0437(6) 1.1327(4) 0.068(4) Uani 1 1 d U
H26J H 0.4753 -0.0580 1.1114 0.102 Uiso 1 1 calc R
H26K H 0.4914 -0.0379 1.1654 0.102 Uiso 1 1 calc R
H26L H 0.5779 -0.0841 1.1393 0.102 Uiso 1 1 calc R
C27C C 0.5791(8) 0.1603(6) 0.9700(4) 0.057(3) Uani 1 1 d U
H27J H 0.5305 0.1303 0.9583 0.085 Uiso 1 1 calc R
H27K H 0.6430 0.1571 0.9505 0.085 Uiso 1 1 calc R
H27L H 0.5544 0.2143 0.9644 0.085 Uiso 1 1 calc R
Pd1D Pd 0.27130(6) 0.66589(5) 0.45774(3) 0.0349(2) Uani 1 1 d U
Cl1D Cl 0.11138(19) 0.62638(15) 0.46177(9) 0.0421(7) Uani 1 1 d U
O1D O 0.2998(5) 0.5815(4) 0.5162(2) 0.0390(18) Uani 1 1 d U
N1D N 0.4046(6) 0.7076(5) 0.4550(3) 0.035(2) Uani 1 1 d U
N2D N 0.2516(7) 0.7572(5) 0.3994(3) 0.040(2) Uani 1 1 d U
C1D C 0.3884(8) 0.5618(6) 0.5355(4) 0.036(2) Uani 1 1 d U
C2D C 0.4762(8) 0.6026(6) 0.5218(4) 0.037(2) Uani 1 1 d U
C3D C 0.5612(8) 0.5702(6) 0.5471(4) 0.047(3) Uani 1 1 d U
H3D H 0.6210 0.5970 0.5380 0.056 Uiso 1 1 calc R
C4D C 0.5656(9) 0.5034(7) 0.5836(4) 0.053(3) Uani 1 1 d U
H4D H 0.6271 0.4836 0.5985 0.064 Uiso 1 1 calc R
C5D C 0.4803(8) 0.4648(6) 0.5987(4) 0.048(3) Uani 1 1 d U
H5D H 0.4821 0.4189 0.6252 0.058 Uiso 1 1 calc R
C6D C 0.3906(8) 0.4919(6) 0.5758(4) 0.039(3) Uani 1 1 d U
C7D C 0.2988(8) 0.4476(6) 0.5939(4) 0.038(3) Uani 1 1 d U
C8D C 0.2758(8) 0.4227(6) 0.6449(4) 0.051(3) Uani 1 1 d U
H8D H 0.3174 0.4348 0.6690 0.061 Uiso 1 1 calc R
C9D C 0.1916(10) 0.3792(6) 0.6630(5) 0.064(4) Uani 1 1 d U
H9D H 0.1754 0.3630 0.6989 0.076 Uiso 1 1 calc R
C10D C 0.1335(9) 0.3606(6) 0.6277(5) 0.063(4) Uani 1 1 d U
H10D H 0.0771 0.3304 0.6388 0.076 Uiso 1 1 calc R
C11D C 0.1577(9) 0.3858(6) 0.5770(5) 0.058(3) Uani 1 1 d U
H11D H 0.1178 0.3724 0.5527 0.069 Uiso 1 1 calc R
C12D C 0.2377(8) 0.4301(6) 0.5594(4) 0.042(3) Uani 1 1 d U
H12D H 0.2511 0.4486 0.5234 0.051 Uiso 1 1 calc R
C13D C 0.4820(8) 0.6761(6) 0.4831(4) 0.038(3) Uani 1 1 d U
C14D C 0.5677(8) 0.7184(7) 0.4766(4) 0.059(3) Uani 1 1 d U
H14D H 0.6241 0.6974 0.4959 0.071 Uiso 1 1 calc R
C15D C 0.5727(9) 0.7889(7) 0.4434(4) 0.061(4) Uani 1 1 d U
H15D H 0.6320 0.8165 0.4398 0.073 Uiso 1 1 calc R
C16D C 0.4919(9) 0.8202(7) 0.4150(4) 0.061(3) Uani 1 1 d U
H16D H 0.4929 0.8700 0.3924 0.073 Uiso 1 1 calc R
C17D C 0.4101(8) 0.7769(6) 0.4207(4) 0.039(3) Uani 1 1 d U
C18D C 0.3242(8) 0.8015(6) 0.3913(4) 0.040(3) Uani 1 1 d U
H18D H 0.3212 0.8494 0.3665 0.048 Uiso 1 1 calc R
C19D C 0.1646(8) 0.7804(6) 0.3694(4) 0.037(2) Uani 1 1 d U
C20D C 0.1510(8) 0.7458(6) 0.3296(4) 0.042(3) Uani 1 1 d U
C21D C 0.0678(8) 0.7706(7) 0.2989(4) 0.051(3) Uani 1 1 d U
H21D H 0.0569 0.7475 0.2713 0.061 Uiso 1 1 calc R
C22D C 0.0036(9) 0.8278(7) 0.3092(4) 0.051(3) Uani 1 1 d U
C23D C 0.0153(8) 0.8612(6) 0.3499(4) 0.048(3) Uani 1 1 d U
H23D H -0.0321 0.8999 0.3566 0.058 Uiso 1 1 calc R
C24D C 0.0955(8) 0.8388(6) 0.3812(4) 0.041(3) Uani 1 1 d U
C25D C 0.2189(7) 0.6802(6) 0.3204(4) 0.050(3) Uani 1 1 d U
H25M H 0.2882 0.6957 0.3165 0.075 Uiso 1 1 calc R
H25N H 0.2012 0.6660 0.2890 0.075 Uiso 1 1 calc R
H25O H 0.2120 0.6358 0.3498 0.075 Uiso 1 1 calc R
C26D C -0.0833(9) 0.8543(7) 0.2754(4) 0.090(5) Uani 1 1 d U
H26M H -0.0614 0.8566 0.2394 0.134 Uiso 1 1 calc R
H26N H -0.1085 0.9056 0.2790 0.134 Uiso 1 1 calc R
H26O H -0.1365 0.8179 0.2858 0.134 Uiso 1 1 calc R
C27D C 0.1084(8) 0.8709(6) 0.4257(3) 0.048(3) Uani 1 1 d U
H27M H 0.0507 0.9055 0.4303 0.072 Uiso 1 1 calc R
H27N H 0.1693 0.8997 0.4200 0.072 Uiso 1 1 calc R
H27O H 0.1138 0.8288 0.4566 0.072 Uiso 1 1 calc R
C28 C 0.7447(9) 0.9496(7) 0.5037(4) 0.083(4) Uani 1 1 d U
H28A H 0.7357 0.9036 0.5324 0.100 Uiso 1 1 calc R
H28B H 0.7846 0.9860 0.5158 0.100 Uiso 1 1 calc R
Cl2 Cl 0.6306(3) 0.9926(2) 0.48650(16) 0.1400(19) Uani 1 1 d U
Cl3 Cl 0.8078(3) 0.9223(2) 0.45204(14) 0.1099(14) Uani 1 1 d U
C29 C 0.5595(12) 0.4221(9) 0.8224(7) 0.143(6) Uani 1 1 d U
H29A H 0.5705 0.4736 0.8283 0.172 Uiso 1 1 calc R
H29B H 0.4913 0.4084 0.8365 0.172 Uiso 1 1 calc R
Cl4 Cl 0.5632(4) 0.4300(2) 0.75481(19) 0.1400(18) Uani 1 1 d U
Cl5 Cl 0.6372(3) 0.3614(3) 0.85475(19) 0.148(2) Uani 1 1 d U
C30 C 0.6864(9) 0.0907(7) 0.3411(5) 0.094(5) Uani 1 1 d U
H30A H 0.7023 0.0831 0.3776 0.112 Uiso 1 1 calc R
H30B H 0.6917 0.1462 0.3246 0.112 Uiso 1 1 calc R
Cl6 Cl 0.5646(3) 0.0664(2) 0.33856(18) 0.1315(17) Uani 1 1 d U
Cl7 Cl 0.7757(3) 0.0376(2) 0.31088(17) 0.1276(17) Uani 1 1 d U

loop_
_atom_site_aniso_label
_atom_site_aniso_U_11
_atom_site_aniso_U_22
_atom_site_aniso_U_33
_atom_site_aniso_U_23
_atom_site_aniso_U_13
_atom_site_aniso_U_12
Pd1 0.0453(6) 0.0239(5) 0.0284(5) -0.0007(4) -0.0028(4) -0.0073(4)
Cl1 0.053(2) 0.0242(15) 0.0322(16) 0.0003(12) -0.0003(14) -0.0128(14)
O1 0.037(4) 0.031(4) 0.032(4) -0.002(3) 0.005(3) -0.016(3)
N1 0.044(6) 0.018(4) 0.022(4) 0.006(3) -0.003(4) -0.008(4)
N2 0.048(6) 0.028(5) 0.025(4) 0.005(3) 0.000(4) -0.013(4)
C1 0.024(6) 0.025(5) 0.032(5) -0.005(4) 0.009(5) 0.001(4)
C2 0.037(7) 0.034(6) 0.027(5) -0.003(4) 0.004(5) -0.007(5)
C3 0.059(8) 0.017(6) 0.038(5) -0.007(4) 0.007(6) -0.006(5)
C4 0.058(8) 0.037(6) 0.025(6) -0.007(5) 0.009(5) -0.011(6)
C5 0.051(8) 0.031(6) 0.032(5) -0.004(5) 0.001(6) -0.009(5)
C6 0.039(7) 0.031(5) 0.023(5) -0.003(4) 0.001(5) 0.003(5)
C7 0.039(7) 0.030(5) 0.021(6) -0.009(4) -0.001(5) -0.001(5)
C8 0.060(8) 0.045(7) 0.035(7) -0.018(5) -0.010(5) -0.004(5)
C9 0.063(9) 0.071(8) 0.047(8) -0.017(6) -0.019(6) -0.020(6)
C10 0.083(9) 0.060(7) 0.035(8) -0.011(5) -0.003(6) -0.030(7)
C11 0.063(8) 0.029(6) 0.027(6) 0.003(5) -0.002(5) -0.012(6)
C12 0.041(7) 0.031(6) 0.026(6) -0.003(4) 0.005(5) -0.007(5)
C13 0.040(7) 0.021(5) 0.040(5) 0.003(4) -0.006(5) -0.006(5)
C14 0.053(8) 0.028(6) 0.036(6) 0.004(5) -0.003(5) -0.012(5)
C15 0.078(9) 0.024(6) 0.035(7) -0.004(4) -0.007(6) -0.018(6)
C16 0.076(9) 0.039(6) 0.048(7) 0.002(5) -0.030(6) -0.023(6)
C17 0.065(8) 0.028(5) 0.034(6) 0.004(4) -0.006(5) -0.017(5)
C18 0.063(8) 0.039(6) 0.033(6) 0.002(5) -0.016(6) -0.012(6)
C19 0.051(7) 0.030(6) 0.035(5) 0.009(4) -0.012(5) -0.011(5)
C20 0.041(7) 0.035(6) 0.039(6) 0.001(5) -0.004(5) -0.012(5)
C21 0.060(8) 0.039(7) 0.028(6) -0.003(5) 0.007(5) -0.014(5)
C22 0.055(8) 0.028(6) 0.042(6) 0.003(5) -0.005(6) -0.015(5)
C23 0.046(8) 0.029(6) 0.054(6) 0.002(5) -0.005(6) 0.002(5)
C24 0.047(7) 0.025(6) 0.046(6) -0.001(5) -0.007(5) -0.010(5)
C25 0.061(9) 0.048(8) 0.054(8) 0.005(6) -0.005(6) -0.004(6)
C26 0.086(10) 0.041(8) 0.058(7) 0.010(6) -0.005(7) -0.016(7)
C27 0.072(9) 0.048(8) 0.040(6) -0.003(6) -0.004(6) -0.004(7)
Pd1A 0.0444(6) 0.0318(5) 0.0325(5) -0.0045(4) 0.0062(5) 0.0006(5)
Cl1A 0.047(2) 0.051(2) 0.0424(18) -0.0145(15) 0.0020(15) -0.0040(15)
O1A 0.046(5) 0.039(5) 0.043(4) -0.012(4) 0.017(4) -0.004(4)
N1A 0.047(5) 0.023(5) 0.024(5) 0.003(4) -0.001(4) 0.007(4)
N2A 0.047(5) 0.036(6) 0.026(5) 0.001(4) 0.004(4) 0.002(4)
C1A 0.042(6) 0.020(6) 0.034(6) 0.002(5) 0.003(5) 0.010(5)
C2A 0.046(6) 0.023(6) 0.036(6) 0.002(5) -0.002(5) 0.006(5)
C3A 0.053(7) 0.037(7) 0.047(7) -0.014(6) 0.006(6) 0.004(6)
C4A 0.055(7) 0.036(7) 0.042(7) -0.005(5) 0.010(5) -0.008(6)
C5A 0.051(7) 0.035(7) 0.023(6) 0.002(5) 0.009(5) -0.001(6)
C6A 0.051(6) 0.022(6) 0.029(6) 0.006(4) 0.009(5) -0.002(5)
C7A 0.043(6) 0.048(7) 0.031(6) -0.003(5) 0.013(5) -0.005(5)
C8A 0.041(7) 0.081(9) 0.041(7) -0.038(6) 0.013(5) 0.004(6)
C9A 0.077(9) 0.099(10) 0.043(8) -0.036(7) 0.010(7) -0.002(8)
C10A 0.071(9) 0.100(11) 0.036(8) -0.021(7) 0.009(7) -0.021(8)
C11A 0.065(9) 0.080(10) 0.046(9) 0.004(7) -0.008(6) -0.002(7)
C12A 0.050(7) 0.055(8) 0.038(7) -0.002(6) 0.009(5) 0.008(6)
C13A 0.054(6) 0.011(6) 0.042(6) 0.000(4) 0.002(5) 0.001(5)
C14A 0.072(8) 0.038(7) 0.046(7) -0.002(5) 0.008(6) -0.019(6)
C15A 0.071(9) 0.050(8) 0.052(8) -0.019(6) -0.005(6) -0.015(6)
C16A 0.062(8) 0.025(7) 0.047(7) -0.005(5) 0.002(6) -0.005(6)
C17A 0.062(7) 0.028(6) 0.027(6) -0.002(5) 0.010(5) -0.010(5)
C18A 0.053(7) 0.022(6) 0.035(6) -0.004(5) 0.005(5) 0.007(5)
C19A 0.047(6) 0.041(7) 0.024(6) -0.009(4) 0.003(4) 0.000(5)
C20A 0.046(6) 0.040(7) 0.035(7) -0.008(5) -0.001(5) -0.002(5)
C21A 0.055(7) 0.058(8) 0.046(7) -0.016(6) -0.003(6) -0.013(6)
C22A 0.040(6) 0.087(9) 0.048(8) -0.020(6) 0.011(6) -0.009(7)
C23A 0.041(7) 0.083(9) 0.054(8) -0.015(6) 0.004(6) 0.007(6)
C24A 0.051(7) 0.060(8) 0.044(7) -0.003(5) 0.001(6) 0.007(6)
C25A 0.057(7) 0.048(8) 0.050(8) 0.001(6) -0.008(6) -0.012(6)
C26A 0.048(8) 0.116(12) 0.088(10) -0.023(8) 0.011(8) -0.027(8)
C27A 0.073(10) 0.072(9) 0.046(8) 0.002(5) -0.007(7) 0.015(7)
Pd1B 0.0428(6) 0.0303(5) 0.0402(6) -0.0048(4) -0.0001(5) 0.0016(4)
Cl1B 0.051(2) 0.0458(19) 0.0465(19) -0.0132(15) -0.0090(15) 0.0047(15)
O1B 0.041(5) 0.025(4) 0.038(4) -0.001(3) 0.002(3) 0.001(3)
N1B 0.027(5) 0.034(5) 0.046(5) -0.011(4) 0.007(4) -0.010(4)
N2B 0.035(6) 0.036(5) 0.039(5) -0.006(4) 0.008(4) -0.005(4)
C1B 0.035(6) 0.017(5) 0.032(6) 0.007(4) 0.011(4) -0.010(4)
C2B 0.033(6) 0.031(6) 0.036(6) -0.005(5) 0.015(4) -0.006(4)
C3B 0.057(7) 0.025(6) 0.033(6) 0.004(5) -0.001(5) -0.006(5)
C4B 0.065(8) 0.036(7) 0.053(8) -0.012(6) -0.007(6) -0.005(6)
C5B 0.042(7) 0.033(7) 0.049(7) -0.010(5) 0.010(5) 0.002(5)
C6B 0.045(6) 0.025(6) 0.035(6) 0.002(4) 0.009(5) -0.010(4)
C7B 0.036(6) 0.027(6) 0.048(7) -0.004(5) 0.008(5) 0.003(4)
C8B 0.043(7) 0.032(6) 0.062(8) -0.001(6) 0.005(6) -0.001(5)
C9B 0.040(7) 0.048(7) 0.088(10) -0.001(7) 0.006(7) 0.012(6)
C10B 0.028(7) 0.062(8) 0.068(8) 0.001(7) -0.004(6) 0.005(5)
C11B 0.043(7) 0.060(7) 0.064(8) -0.011(7) -0.002(6) 0.001(6)
C12B 0.048(7) 0.026(6) 0.050(7) -0.009(5) -0.003(6) 0.007(5)
C13B 0.030(6) 0.025(6) 0.040(6) -0.001(5) 0.007(4) -0.011(4)
C14B 0.053(8) 0.049(8) 0.061(8) -0.023(6) -0.018(6) 0.001(5)
C15B 0.053(8) 0.065(9) 0.063(8) -0.018(6) -0.022(7) 0.016(6)
C16B 0.054(8) 0.045(8) 0.074(9) -0.013(6) -0.013(6) 0.016(6)
C17B 0.040(7) 0.039(7) 0.050(7) -0.013(5) 0.002(5) -0.004(5)
C18B 0.045(8) 0.042(7) 0.053(8) -0.013(6) 0.009(5) 0.008(5)
C19B 0.045(8) 0.045(7) 0.058(7) -0.017(6) 0.008(5) 0.000(5)
C20B 0.048(8) 0.053(8) 0.055(7) -0.024(6) 0.010(6) 0.017(5)
C21B 0.050(8) 0.065(9) 0.052(7) -0.021(6) 0.006(6) 0.008(6)
C22B 0.045(8) 0.061(8) 0.045(7) -0.015(6) -0.007(6) 0.020(6)
C23B 0.050(8) 0.057(8) 0.049(7) -0.012(6) -0.016(5) 0.005(6)
C24B 0.049(8) 0.041(7) 0.042(7) -0.010(5) -0.011(5) 0.009(5)
C25B 0.064(10) 0.091(11) 0.098(11) -0.039(8) 0.033(8) -0.023(7)
C26B 0.061(9) 0.056(8) 0.067(8) -0.029(6) 0.009(7) 0.005(7)
C27B 0.060(8) 0.036(7) 0.052(7) 0.004(6) 0.002(6) -0.007(6)
Pd1C 0.0466(6) 0.0240(5) 0.0350(5) -0.0021(4) 0.0022(5) 0.0006(4)
Cl1C 0.065(2) 0.0229(16) 0.0541(19) 0.0010(14) 0.0081(16) 0.0039(15)
O1C 0.035(4) 0.032(4) 0.034(4) -0.003(3) 0.001(3) 0.008(3)
N1C 0.041(6) 0.024(4) 0.035(5) 0.000(4) 0.005(4) 0.010(4)
N2C 0.049(5) 0.024(4) 0.029(5) -0.002(4) 0.001(4) -0.001(4)
C1C 0.042(7) 0.022(5) 0.038(5) -0.008(4) 0.001(5) -0.001(5)
C2C 0.038(7) 0.023(5) 0.025(5) -0.004(4) 0.001(4) -0.004(4)
C3C 0.051(8) 0.029(6) 0.039(6) -0.003(5) -0.001(5) -0.003(5)
C4C 0.060(8) 0.035(6) 0.023(6) -0.008(5) -0.007(5) 0.000(6)
C5C 0.042(7) 0.037(6) 0.041(6) -0.014(5) 0.008(6) -0.010(5)
C6C 0.035(6) 0.025(5) 0.039(6) -0.012(4) -0.003(5) -0.009(4)
C7C 0.039(7) 0.039(5) 0.031(6) -0.020(4) -0.010(5) 0.000(5)
C8C 0.042(7) 0.055(7) 0.044(7) -0.033(6) -0.003(5) 0.007(5)
C9C 0.036(7) 0.068(8) 0.069(9) -0.036(7) -0.014(6) 0.013(6)
C10C 0.051(8) 0.056(7) 0.069(10) -0.029(6) -0.028(6) 0.024(7)
C11C 0.064(8) 0.046(6) 0.043(7) -0.008(6) -0.020(6) 0.013(6)
C12C 0.049(7) 0.033(6) 0.042(7) -0.012(5) -0.014(5) 0.009(5)
C13C 0.033(6) 0.027(5) 0.036(6) -0.006(4) -0.005(4) 0.002(5)
C14C 0.056(8) 0.027(5) 0.031(6) -0.002(5) 0.010(5) -0.004(5)
C15C 0.060(8) 0.028(6) 0.037(7) -0.008(5) 0.000(5) -0.002(5)
C16C 0.049(7) 0.030(5) 0.027(6) -0.008(5) 0.004(5) 0.004(5)
C17C 0.044(7) 0.030(5) 0.030(6) -0.005(5) -0.003(5) 0.008(5)
C18C 0.047(7) 0.039(5) 0.023(6) -0.002(5) 0.005(5) 0.002(5)
C19C 0.045(7) 0.027(5) 0.032(5) 0.000(4) 0.005(5) 0.008(5)
C20C 0.048(8) 0.034(6) 0.031(5) -0.007(5) 0.007(5) 0.003(5)
C21C 0.037(7) 0.030(6) 0.041(6) 0.013(5) -0.007(5) 0.017(5)
C22C 0.040(8) 0.034(7) 0.051(7) 0.007(5) 0.008(6) 0.003(5)
C23C 0.050(8) 0.035(6) 0.053(6) -0.005(5) -0.001(6) -0.001(5)
C24C 0.047(8) 0.027(6) 0.041(6) -0.005(5) 0.003(5) 0.002(5)
C25C 0.066(9) 0.042(7) 0.038(7) 0.001(6) -0.003(6) 0.001(6)
C26C 0.061(9) 0.035(7) 0.093(9) 0.008(6) 0.009(8) 0.004(6)
C27C 0.074(9) 0.050(8) 0.048(6) -0.010(6) -0.013(7) -0.010(7)
Pd1D 0.0366(6) 0.0343(5) 0.0324(5) -0.0050(4) 0.0030(4) -0.0065(4)
Cl1D 0.0390(18) 0.0467(19) 0.0376(17) -0.0012(14) -0.0011(14) -0.0124(15)
O1D 0.031(4) 0.031(4) 0.050(5) 0.001(3) 0.003(3) -0.007(3)
N1D 0.027(4) 0.042(5) 0.039(5) -0.016(4) 0.012(4) 0.001(4)
N2D 0.050(5) 0.029(5) 0.037(5) 0.000(4) 0.003(4) -0.012(4)
C1D 0.037(6) 0.035(6) 0.036(6) -0.011(4) 0.001(5) 0.001(5)
C2D 0.032(6) 0.053(7) 0.029(6) -0.014(4) 0.003(5) -0.007(5)
C3D 0.028(6) 0.048(7) 0.062(8) -0.013(5) 0.005(5) 0.009(5)
C4D 0.046(7) 0.061(8) 0.052(8) -0.012(6) -0.006(6) 0.005(6)
C5D 0.058(7) 0.045(7) 0.038(7) 0.000(5) -0.011(6) 0.002(6)
C6D 0.049(6) 0.035(6) 0.030(6) -0.002(4) -0.001(5) 0.001(5)
C7D 0.048(6) 0.030(6) 0.034(6) -0.005(5) 0.003(5) 0.006(5)
C8D 0.058(8) 0.048(8) 0.039(6) 0.002(6) 0.009(6) 0.010(6)
C9D 0.085(10) 0.040(8) 0.056(7) 0.004(6) 0.018(6) -0.004(7)
C10D 0.072(9) 0.032(7) 0.078(8) -0.001(7) 0.020(7) -0.012(6)
C11D 0.062(8) 0.043(8) 0.072(7) -0.024(7) 0.012(7) -0.008(6)
C12D 0.043(7) 0.036(7) 0.044(6) -0.007(6) 0.008(5) 0.003(5)
C13D 0.032(6) 0.053(7) 0.029(6) -0.010(4) 0.010(5) -0.005(5)
C14D 0.028(6) 0.070(8) 0.074(9) -0.009(6) 0.003(6) -0.008(6)
C15D 0.041(7) 0.073(9) 0.068(9) -0.010(6) 0.005(6) -0.036(7)
C16D 0.058(8) 0.058(8) 0.062(9) 0.001(6) 0.003(6) -0.020(6)
C17D 0.050(6) 0.035(6) 0.032(6) -0.006(5) -0.002(5) -0.009(5)
C18D 0.048(6) 0.039(6) 0.036(7) -0.011(5) 0.005(5) -0.013(5)
C19D 0.046(6) 0.039(7) 0.023(6) 0.003(4) 0.006(4) -0.013(5)
C20D 0.048(7) 0.040(7) 0.034(7) 0.001(5) 0.012(5) -0.024(5)
C21D 0.052(8) 0.061(8) 0.034(7) 0.005(6) 0.006(5) -0.029(5)
C22D 0.039(7) 0.075(9) 0.031(7) 0.009(6) -0.007(5) -0.023(5)
C23D 0.049(7) 0.050(7) 0.037(7) 0.010(5) -0.010(5) -0.008(6)
C24D 0.042(7) 0.046(7) 0.033(6) -0.001(5) -0.005(5) -0.014(5)
C25D 0.059(8) 0.054(8) 0.043(7) -0.022(6) 0.010(6) -0.021(5)
C26D 0.063(9) 0.123(13) 0.079(10) -0.006(9) -0.033(7) -0.013(8)
C27D 0.063(9) 0.045(8) 0.036(7) -0.008(5) -0.011(6) 0.007(6)
C28 0.073(9) 0.088(11) 0.081(10) -0.013(8) 0.006(7) 0.013(8)
Cl2 0.120(4) 0.111(4) 0.146(4) 0.036(3) 0.015(3) 0.047(3)
Cl3 0.096(3) 0.134(4) 0.086(3) -0.005(3) 0.013(2) 0.001(3)
C29 0.104(14) 0.136(16) 0.221(11) -0.119(13) 0.024(12) 0.017(10)
Cl4 0.169(5) 0.075(3) 0.186(5) -0.044(3) -0.036(4) 0.002(3)
Cl5 0.100(4) 0.189(6) 0.196(5) -0.119(4) -0.049(4) 0.005(4)
C30 0.103(9) 0.076(10) 0.111(12) -0.045(9) 0.068(9) -0.053(8)
Cl6 0.111(4) 0.116(4) 0.192(5) -0.081(4) -0.036(3) 0.008(3)
Cl7 0.135(4) 0.099(4) 0.159(4) -0.059(3) 0.052(3) -0.035(3)

loop_
_atom_type_symbol
_atom_type_description
_atom_type_scat_dispersion_real
_atom_type_scat_dispersion_imag
_atom_type_scat_source
C C 0.0033 0.0016 'International Tables Vol C Tables 4.2.6.8 and 6.1.1.4'
H H 0.0000 0.0000 'International Tables Vol C Tables 4.2.6.8 and 6.1.1.4'
N N 0.0061 0.0033 'International Tables Vol C Tables 4.2.6.8 and 6.1.1.4'
O O 0.0106 0.0060 'International Tables Vol C Tables 4.2.6.8 and 6.1.1.4'
Cl Cl 0.1484 0.1585 'International Tables Vol C Tables 4.2.6.8 and 6.1.1.4'
Pd Pd -0.9988 1.0072 'International Tables Vol C Tables 4.2.6.8 and 6.1.1.4'

loop_
_geom_angle_atom_site_label_1
_geom_angle_atom_site_label_2
_geom_angle_atom_site_label_3
_geom_angle
O1 Pd1 N1 93.5(3)
O1 Pd1 N2 176.0(3)
N1 Pd1 N2 82.5(3)
O1 Pd1 Cl1 88.66(19)
N1 Pd1 Cl1 175.3(2)
N2 Pd1 Cl1 95.4(2)
C1 O1 Pd1 123.3(6)
C13 N1 C17 120.1(8)
C13 N1 Pd1 127.2(7)
C17 N1 Pd1 112.5(6)
C18 N2 C19 120.0(9)
C18 N2 Pd1 112.3(7)
C19 N2 Pd1 127.7(7)
O1 C1 C2 123.9(9)
O1 C1 C6 114.9(9)
C2 C1 C6 121.2(9)
C1 C2 C3 115.8(9)
C1 C2 C13 125.0(9)
C3 C2 C13 119.1(9)
C4 C3 C2 123.0(10)
C4 C3 H3 118.5
C2 C3 H3 118.5
C3 C4 C5 119.3(10)
C3 C4 H4 120.4
C5 C4 H4 120.4
C6 C5 C4 123.0(10)
C6 C5 H5 118.5
C4 C5 H5 118.5
C5 C6 C1 117.7(10)
C5 C6 C7 120.8(9)
C1 C6 C7 121.5(9)
C8 C7 C12 118.0(10)
C8 C7 C6 121.5(10)
C12 C7 C6 120.5(9)
C7 C8 C9 121.0(11)
C7 C8 H8 119.5
C9 C8 H8 119.5
C8 C9 C10 121.9(12)
C8 C9 H9 119.1
C10 C9 H9 119.1
C11 C10 C9 117.5(12)
C11 C10 H10 121.3
C9 C10 H10 121.3
C10 C11 C12 121.2(11)
C10 C11 H11 119.4
C12 C11 H11 119.4
C11 C12 C7 120.2(10)
C11 C12 H12 119.9
C7 C12 H12 119.9
N1 C13 C14 116.3(9)
N1 C13 C2 121.5(9)
C14 C13 C2 122.2(9)
C15 C14 C13 123.6(10)
C15 C14 H14 118.2
C13 C14 H14 118.2
C14 C15 C16 118.7(10)
C14 C15 H15 120.7
C16 C15 H15 120.7
C15 C16 C17 118.2(10)
C15 C16 H16 120.9
C17 C16 H16 120.9
N1 C17 C16 122.8(9)
N1 C17 C18 112.4(9)
C16 C17 C18 124.7(10)
N2 C18 C17 119.3(10)
N2 C18 H18 120.4
C17 C18 H18 120.4
C20 C19 C24 121.7(10)
C20 C19 N2 121.1(10)
C24 C19 N2 117.2(10)
C19 C20 C21 118.2(10)
C19 C20 C25 121.0(10)
C21 C20 C25 120.7(10)
C22 C21 C20 122.4(10)
C22 C21 H21 118.8
C20 C21 H21 118.8
C23 C22 C21 117.0(10)
C23 C22 C26 121.6(11)
C21 C22 C26 121.3(10)
C22 C23 C24 124.0(11)
C22 C23 H23 118.0
C24 C23 H23 118.0
C23 C24 C19 116.6(10)
C23 C24 C27 121.9(10)
C19 C24 C27 121.4(10)
C20 C25 H25A 109.5
C20 C25 H25B 109.5
H25A C25 H25B 109.5
C20 C25 H25C 109.5
H25A C25 H25C 109.5
H25B C25 H25C 109.5
C22 C26 H26A 109.5
C22 C26 H26B 109.5
H26A C26 H26B 109.5
C22 C26 H26C 109.5
H26A C26 H26C 109.5
H26B C26 H26C 109.5
C24 C27 H27A 109.5
C24 C27 H27B 109.5
H27A C27 H27B 109.5
C24 C27 H27C 109.5
H27A C27 H27C 109.5
H27B C27 H27C 109.5
O1A Pd1A N1A 93.9(3)
O1A Pd1A N2A 176.0(3)
N1A Pd1A N2A 82.5(3)
O1A Pd1A Cl1A 87.7(2)
N1A Pd1A Cl1A 177.3(2)
N2A Pd1A Cl1A 95.9(3)
C1A O1A Pd1A 126.4(7)
C17A N1A C13A 120.2(9)
C17A N1A Pd1A 113.9(7)
C13A N1A Pd1A 125.8(7)
C18A N2A C19A 121.1(9)
C18A N2A Pd1A 110.3(7)
C19A N2A Pd1A 128.4(7)
O1A C1A C2A 126.6(10)
O1A C1A C6A 114.2(10)
C2A C1A C6A 119.2(10)
C1A C2A C13A 123.5(10)
C1A C2A C3A 116.6(10)
C13A C2A C3A 119.9(10)
C4A C3A C2A 121.5(11)
C4A C3A H3A 119.3
C2A C3A H3A 119.3
C3A C4A C5A 121.8(11)
C3A C4A H4A 119.1
C5A C4A H4A 119.1
C4A C5A C6A 121.3(10)
C4A C5A H5A 119.3
C6A C5A H5A 119.3
C5A C6A C1A 119.2(10)
C5A C6A C7A 119.5(10)
C1A C6A C7A 121.3(10)
C12A C7A C8A 115.6(11)
C12A C7A C6A 121.4(11)
C8A C7A C6A 122.9(11)
C9A C8A C7A 121.3(12)
C9A C8A H8A 119.3
C7A C8A H8A 119.3
C10A C9A C8A 122.4(12)
C10A C9A H9A 118.8
C8A C9A H9A 118.8
C11A C10A C9A 116.4(13)
C11A C10A H10A 121.8
C9A C10A H10A 121.8
C10A C11A C12A 121.0(13)
C10A C11A H11A 119.5
C12A C11A H11A 119.5
C7A C12A C11A 122.9(12)
C7A C12A H12A 118.5
C11A C12A H12A 118.5
N1A C13A C14A 115.2(10)
N1A C13A C2A 123.1(10)
C14A C13A C2A 121.7(10)
C15A C14A C13A 123.2(11)
C15A C14A H14A 118.4
C13A C14A H14A 118.4
C14A C15A C16A 119.3(11)
C14A C15A H15A 120.3
C16A C15A H15A 120.3
C17A C16A C15A 116.4(11)
C17A C16A H16A 121.8
C15A C16A H16A 121.8
C16A C17A N1A 125.6(11)
C16A C17A C18A 122.0(11)
N1A C17A C18A 112.5(10)
N2A C18A C17A 120.8(10)
N2A C18A H18A 119.6
C17A C18A H18A 119.6
C24A C19A C20A 121.9(11)
C24A C19A N2A 120.7(10)
C20A C19A N2A 117.4(10)
C21A C20A C19A 117.9(11)
C21A C20A C25A 120.8(11)
C19A C20A C25A 121.1(10)
C20A C21A C22A 123.4(12)
C20A C21A H21A 118.3
C22A C21A H21A 118.3
C23A C22A C21A 114.6(12)
C23A C22A C26A 124.0(12)
C21A C22A C26A 121.4(12)
C24A C23A C22A 126.0(13)
C24A C23A H23A 117.0
C22A C23A H23A 117.0
C23A C24A C19A 116.1(12)
C23A C24A C27A 121.1(12)
C19A C24A C27A 122.8(11)
C20A C25A H25D 109.5
C20A C25A H25E 109.5
H25D C25A H25E 109.5
C20A C25A H25F 109.5
H25D C25A H25F 109.5
H25E C25A H25F 109.5
C22A C26A H26D 109.5
C22A C26A H26E 109.5
H26D C26A H26E 109.5
C22A C26A H26F 109.5
H26D C26A H26F 109.5
H26E C26A H26F 109.5
C24A C27A H27D 109.5
C24A C27A H27E 109.5
H27D C27A H27E 109.5
C24A C27A H27F 109.5
H27D C27A H27F 109.5
H27E C27A H27F 109.5
O1B Pd1B N1B 93.7(3)
O1B Pd1B N2B 173.9(3)
N1B Pd1B N2B 82.2(3)
O1B Pd1B Cl1B 88.5(2)
N1B Pd1B Cl1B 177.6(2)
N2B Pd1B Cl1B 95.7(3)
C1B O1B Pd1B 126.2(7)
C13B N1B C17B 122.4(10)
C13B N1B Pd1B 126.1(7)
C17B N1B Pd1B 111.5(7)
C18B N2B C19B 118.5(9)
C18B N2B Pd1B 111.3(7)
C19B N2B Pd1B 130.2(7)
O1B C1B C2B 125.1(9)
O1B C1B C6B 115.9(10)
C2B C1B C6B 119.0(10)
C1B C2B C3B 115.4(10)
C1B C2B C13B 125.3(10)
C3B C2B C13B 119.2(10)
C4B C3B C2B 125.9(11)
C4B C3B H3B 117.0
C2B C3B H3B 117.0
C3B C4B C5B 117.4(11)
C3B C4B H4B 121.3
C5B C4B H4B 121.3
C6B C5B C4B 121.7(10)
C6B C5B H5B 119.2
C4B C5B H5B 119.2
C5B C6B C1B 119.8(11)
C5B C6B C7B 118.3(10)
C1B C6B C7B 121.9(10)
C12B C7B C8B 117.1(11)
C12B C7B C6B 122.1(10)
C8B C7B C6B 120.3(10)
C9B C8B C7B 120.9(12)
C9B C8B H8B 119.6
C7B C8B H8B 119.6
C8B C9B C10B 121.6(12)
C8B C9B H9B 119.2
C10B C9B H9B 119.2
C11B C10B C9B 117.3(12)
C11B C10B H10B 121.4
C9B C10B H10B 121.4
C12B C11B C10B 121.9(12)
C12B C11B H11B 119.0
C10B C11B H11B 119.0
C11B C12B C7B 121.2(11)
C11B C12B H12B 119.4
C7B C12B H12B 119.4
N1B C13B C14B 115.8(10)
N1B C13B C2B 122.7(10)
C14B C13B C2B 121.4(10)
C15B C14B C13B 124.6(11)
C15B C14B H14B 117.7
C13B C14B H14B 117.7
C14B C15B C16B 116.0(11)
C14B C15B H15B 122.0
C16B C15B H15B 122.0
C17B C16B C15B 120.5(11)
C17B C16B H16B 119.8
C15B C16B H16B 119.8
N1B C17B C16B 120.6(11)
N1B C17B C18B 115.8(11)
C16B C17B C18B 123.5(11)
N2B C18B C17B 119.2(11)
N2B C18B H18B 120.4
C17B C18B H18B 120.4
C24B C19B C20B 122.5(12)
C24B C19B N2B 117.7(10)
C20B C19B N2B 119.8(11)
C21B C20B C19B 118.4(13)
C21B C20B C25B 120.5(11)
C19B C20B C25B 121.1(11)
C20B C21B C22B 124.2(12)
C20B C21B H21B 117.9
C22B C21B H21B 117.9
C21B C22B C23B 116.5(11)
C21B C22B C26B 124.3(11)
C23B C22B C26B 119.2(11)
C24B C23B C22B 120.4(12)
C24B C23B H23B 119.8
C22B C23B H23B 119.8
C19B C24B C23B 117.8(11)
C19B C24B C27B 123.2(10)
C23B C24B C27B 119.0(11)
C20B C25B H25G 109.5
C20B C25B H25H 109.5
H25G C25B H25H 109.5
C20B C25B H25I 109.5
H25G C25B H25I 109.5
H25H C25B H25I 109.5
C22B C26B H26G 109.5
C22B C26B H26H 109.5
H26G C26B H26H 109.5
C22B C26B H26I 109.5
H26G C26B H26I 109.5
H26H C26B H26I 109.5
C24B C27B H27G 109.5
C24B C27B H27H 109.5
H27G C27B H27H 109.5
C24B C27B H27I 109.5
H27G C27B H27I 109.5
H27H C27B H27I 109.5
O1C Pd1C N1C 92.0(3)
O1C Pd1C N2C 172.1(3)
N1C Pd1C N2C 80.9(3)
O1C Pd1C Cl1C 90.73(19)
N1C Pd1C Cl1C 175.5(2)
N2C Pd1C Cl1C 96.1(2)
C1C O1C Pd1C 119.8(6)
C17C N1C C13C 123.1(9)
C17C N1C Pd1C 112.4(6)
C13C N1C Pd1C 123.8(7)
C18C N2C C19C 119.8(9)
C18C N2C Pd1C 114.2(7)
C19C N2C Pd1C 125.9(6)
O1C C1C C6C 119.1(9)
O1C C1C C2C 121.2(9)
C6C C1C C2C 119.7(9)
C3C C2C C1C 117.5(9)
C3C C2C C13C 119.5(9)
C1C C2C C13C 122.9(9)
C4C C3C C2C 122.4(10)
C4C C3C H3C 118.8
C2C C3C H3C 118.8
C3C C4C C5C 118.4(10)
C3C C4C H4C 120.8
C5C C4C H4C 120.8
C6C C5C C4C 122.5(10)
C6C C5C H5C 118.7
C4C C5C H5C 118.7
C5C C6C C1C 119.2(10)
C5C C6C C7C 119.9(10)
C1C C6C C7C 120.7(9)
C12C C7C C8C 116.2(10)
C12C C7C C6C 122.4(10)
C8C C7C C6C 121.4(10)
C9C C8C C7C 121.3(11)
C9C C8C H8C 119.4
C7C C8C H8C 119.4
C10C C9C C8C 121.1(12)
C10C C9C H9C 119.4
C8C C9C H9C 119.4
C11C C10C C9C 119.0(12)
C11C C10C H10C 120.5
C9C C10C H10C 120.5
C10C C11C C12C 119.9(12)
C10C C11C H11C 120.1
C12C C11C H11C 120.1
C11C C12C C7C 122.5(11)
C11C C12C H12C 118.7
C7C C12C H12C 118.7
N1C C13C C14C 116.0(9)
N1C C13C C2C 121.5(9)
C14C C13C C2C 122.4(9)
C15C C14C C13C 122.1(10)
C15C C14C H14C 119.0
C13C C14C H14C 119.0
C14C C15C C16C 118.1(10)
C14C C15C H15C 120.9
C16C C15C H15C 120.9
C17C C16C C15C 119.5(10)
C17C C16C H16C 120.3
C15C C16C H16C 120.3
N1C C17C C16C 120.7(10)
N1C C17C C18C 114.3(9)
C16C C17C C18C 124.8(10)
N2C C18C C17C 115.6(9)
N2C C18C H18C 122.2
C17C C18C H18C 122.2
C20C C19C C24C 123.6(10)
C20C C19C N2C 118.3(10)
C24C C19C N2C 117.8(9)
C19C C20C C21C 118.1(11)
C19C C20C C25C 123.5(10)
C21C C20C C25C 118.2(10)
C22C C21C C20C 119.6(10)
C22C C21C H21C 120.2
C20C C21C H21C 120.2
C23C C22C C21C 120.6(11)
C23C C22C C26C 119.8(11)
C21C C22C C26C 119.5(10)
C22C C23C C24C 121.9(11)
C22C C23C H23C 119.0
C24C C23C H23C 119.0
C19C C24C C23C 116.1(10)
C19C C24C C27C 120.9(10)
C23C C24C C27C 123.0(10)
C20C C25C H25J 109.5
C20C C25C H25K 109.5
H25J C25C H25K 109.5
C20C C25C H25L 109.5
H25J C25C H25L 109.5
H25K C25C H25L 109.5
C22C C26C H26J 109.5
C22C C26C H26K 109.5
H26J C26C H26K 109.5
C22C C26C H26L 109.5
H26J C26C H26L 109.5
H26K C26C H26L 109.5
C24C C27C H27J 109.5
C24C C27C H27K 109.5
H27J C27C H27K 109.5
C24C C27C H27L 109.5
H27J C27C H27L 109.5
H27K C27C H27L 109.5
O1D Pd1D N1D 93.4(3)
O1D Pd1D N2D 175.1(3)
N1D Pd1D N2D 82.0(4)
O1D Pd1D Cl1D 88.8(2)
N1D Pd1D Cl1D 175.6(2)
N2D Pd1D Cl1D 95.7(3)
C1D O1D Pd1D 125.5(6)
C13D N1D C17D 121.3(9)
C13D N1D Pd1D 127.2(7)
C17D N1D Pd1D 111.4(7)
C18D N2D C19D 118.5(9)
C18D N2D Pd1D 113.1(8)
C19D N2D Pd1D 128.2(6)
O1D C1D C2D 126.8(10)
O1D C1D C6D 114.0(10)
C2D C1D C6D 119.2(10)
C3D C2D C1D 116.6(10)
C3D C2D C13D 119.4(10)
C1D C2D C13D 124.0(10)
C4D C3D C2D 125.1(11)
C4D C3D H3D 117.4
C2D C3D H3D 117.4
C3D C4D C5D 118.9(12)
C3D C4D H4D 120.5
C5D C4D H4D 120.5
C4D C5D C6D 120.9(11)
C4D C5D H5D 119.5
C6D C5D H5D 119.5
C5D C6D C1D 119.2(10)
C5D C6D C7D 118.9(10)
C1D C6D C7D 121.9(10)
C8D C7D C12D 118.8(11)
C8D C7D C6D 120.2(11)
C12D C7D C6D 121.0(10)
C7D C8D C9D 121.5(12)
C7D C8D H8D 119.3
C9D C8D H8D 119.3
C10D C9D C8D 118.6(12)
C10D C9D H9D 120.7
C8D C9D H9D 120.7
C11D C10D C9D 119.0(13)
C11D C10D H10D 120.5
C9D C10D H10D 120.5
C10D C11D C12D 122.4(12)
C10D C11D H11D 118.8
C12D C11D H11D 118.8
C11D C12D C7D 119.7(11)
C11D C12D H12D 120.2
C7D C12D H12D 120.2
N1D C13D C14D 117.1(10)
N1D C13D C2D 122.2(10)
C14D C13D C2D 120.6(11)
C15D C14D C13D 121.9(12)
C15D C14D H14D 119.1
C13D C14D H14D 119.1
C14D C15D C16D 119.9(11)
C14D C15D H15D 120.0
C16D C15D H15D 120.0
C17D C16D C15D 117.2(12)
C17D C16D H16D 121.4
C15D C16D H16D 121.4
N1D C17D C16D 122.5(11)
N1D C17D C18D 115.4(10)
C16D C17D C18D 122.2(11)
N2D C18D C17D 117.6(11)
N2D C18D H18D 121.2
C17D C18D H18D 121.2
C20D C19D C24D 121.6(11)
C20D C19D N2D 118.8(10)
C24D C19D N2D 119.6(10)
C19D C20D C21D 118.8(11)
C19D C20D C25D 121.1(11)
C21D C20D C25D 120.0(10)
C22D C21D C20D 119.6(12)
C22D C21D H21D 120.2
C20D C21D H21D 120.2
C21D C22D C23D 121.9(12)
C21D C22D C26D 118.6(12)
C23D C22D C26D 119.5(12)
C24D C23D C22D 120.7(12)
C24D C23D H23D 119.7
C22D C23D H23D 119.7
C23D C24D C19D 117.4(11)
C23D C24D C27D 122.2(11)
C19D C24D C27D 120.4(10)
C20D C25D H25M 109.5
C20D C25D H25N 109.5
H25M C25D H25N 109.5
C20D C25D H25O 109.5
H25M C25D H25O 109.5
H25N C25D H25O 109.5
C22D C26D H26M 109.5
C22D C26D H26N 109.5
H26M C26D H26N 109.5
C22D C26D H26O 109.5
H26M C26D H26O 109.5
H26N C26D H26O 109.5
C24D C27D H27M 109.5
C24D C27D H27N 109.5
H27M C27D H27N 109.5
C24D C27D H27O 109.5
H27M C27D H27O 109.5
H27N C27D H27O 109.5
Cl2 C28 Cl3 110.5(7)
Cl2 C28 H28A 109.6
Cl3 C28 H28A 109.6
Cl2 C28 H28B 109.6
Cl3 C28 H28B 109.6
H28A C28 H28B 108.1
Cl5 C29 Cl4 117.0(8)
Cl5 C29 H29A 108.1
Cl4 C29 H29A 108.1
Cl5 C29 H29B 108.1
Cl4 C29 H29B 108.1
H29A C29 H29B 107.3
Cl6 C30 Cl7 114.3(7)
Cl6 C30 H30A 108.7
Cl7 C30 H30A 108.7
Cl6 C30 H30B 108.7
Cl7 C30 H30B 108.7
H30A C30 H30B 107.6

loop_
_geom_bond_atom_site_label_1
_geom_bond_atom_site_label_2
_geom_bond_distance
Pd1 O1 1.943(6)
Pd1 N1 1.959(7)
Pd1 N2 1.981(8)
Pd1 Cl1 2.287(3)
O1 C1 1.359(10)
N1 C13 1.332(10)
N1 C17 1.358(11)
N2 C18 1.257(11)
N2 C19 1.435(11)
C1 C2 1.413(12)
C1 C6 1.422(12)
C2 C3 1.428(12)
C2 C13 1.463(12)
C3 C4 1.336(11)
C3 H3 0.9500
C4 C5 1.377(12)
C4 H4 0.9500
C5 C6 1.360(11)
C5 H5 0.9500
C6 C7 1.494(12)
C7 C8 1.352(12)
C7 C12 1.397(12)
C8 C9 1.368(13)
C8 H8 0.9500
C9 C10 1.367(14)
C9 H9 0.9500
C10 C11 1.371(13)
C10 H10 0.9500
C11 C12 1.374(12)
C11 H11 0.9500
C12 H12 0.9500
C13 C14 1.432(12)
C14 C15 1.336(12)
C14 H14 0.9500
C15 C16 1.356(12)
C15 H15 0.9500
C16 C17 1.386(12)
C16 H16 0.9500
C17 C18 1.455(12)
C18 H18 0.9500
C19 C20 1.375(12)
C19 C24 1.418(13)
C20 C21 1.390(12)
C20 C25 1.481(13)
C21 C22 1.389(13)
C21 H21 0.9500
C22 C23 1.375(12)
C22 C26 1.502(12)
C23 C24 1.378(12)
C23 H23 0.9500
C24 C27 1.500(12)
C25 H25A 0.9800
C25 H25B 0.9800
C25 H25C 0.9800
C26 H26A 0.9800
C26 H26B 0.9800
C26 H26C 0.9800
C27 H27A 0.9800
C27 H27B 0.9800
C27 H27C 0.9800
Pd1A O1A 1.934(6)
Pd1A N1A 1.969(8)
Pd1A N2A 1.999(8)
Pd1A Cl1A 2.285(3)
O1A C1A 1.306(11)
N1A C17A 1.353(11)
N1A C13A 1.363(11)
N2A C18A 1.305(11)
N2A C19A 1.446(12)
C1A C2A 1.426(13)
C1A C6A 1.427(12)
C2A C13A 1.448(12)
C2A C3A 1.448(13)
C3A C4A 1.340(11)
C3A H3A 0.9500
C4A C5A 1.344(12)
C4A H4A 0.9500
C5A C6A 1.391(13)
C5A H5A 0.9500
C6A C7A 1.451(13)
C7A C12A 1.376(13)
C7A C8A 1.379(13)
C8A C9A 1.375(13)
C8A H8A 0.9500
C9A C10A 1.385(15)
C9A H9A 0.9500
C10A C11A 1.360(15)
C10A H10A 0.9500
C11A C12A 1.381(14)
C11A H11A 0.9500
C12A H12A 0.9500
C13A C14A 1.423(13)
C14A C15A 1.361(12)
C14A H14A 0.9500
C15A C16A 1.388(13)
C15A H15A 0.9500
C16A C17A 1.340(13)
C16A H16A 0.9500
C17A C18A 1.430(13)
C18A H18A 0.9500
C19A C24A 1.380(13)
C19A C20A 1.392(13)
C20A C21A 1.357(13)
C20A C25A 1.493(13)
C21A C22A 1.390(14)
C21A H21A 0.9500
C22A C23A 1.376(14)
C22A C26A 1.484(14)
C23A C24A 1.354(14)
C23A H23A 0.9500
C24A C27A 1.489(13)
C25A H25D 0.9800
C25A H25E 0.9800
C25A H25F 0.9800
C26A H26D 0.9800
C26A H26E 0.9800
C26A H26F 0.9800
C27A H27D 0.9800
C27A H27E 0.9800
C27A H27F 0.9800
Pd1B O1B 1.950(6)
Pd1B N1B 1.966(8)
Pd1B N2B 2.006(8)
Pd1B Cl1B 2.298(3)
O1B C1B 1.303(10)
N1B C13B 1.338(11)
N1B C17B 1.354(12)
N2B C18B 1.276(11)
N2B C19B 1.425(12)
C1B C2B 1.422(13)
C1B C6B 1.445(13)
C2B C3B 1.436(12)
C2B C13B 1.439(13)
C3B C4B 1.340(13)
C3B H3B 0.9500
C4B C5B 1.394(13)
C4B H4B 0.9500
C5B C6B 1.390(12)
C5B H5B 0.9500
C6B C7B 1.484(13)
C7B C12B 1.369(13)
C7B C8B 1.399(12)
C8B C9B 1.349(13)
C8B H8B 0.9500
C9B C10B 1.375(14)
C9B H9B 0.9500
C10B C11B 1.369(13)
C10B H10B 0.9500
C11B C12B 1.355(13)
C11B H11B 0.9500
C12B H12B 0.9500
C13B C14B 1.420(13)
C14B C15B 1.354(13)
C14B H14B 0.9500
C15B C16B 1.394(13)
C15B H15B 0.9500
C16B C17B 1.376(13)
C16B H16B 0.9500
C17B C18B 1.400(13)
C18B H18B 0.9500
C19B C24B 1.360(14)
C19B C20B 1.370(13)
C20B C21B 1.338(13)
C20B C25B 1.522(14)
C21B C22B 1.369(14)
C21B H21B 0.9500
C22B C23B 1.415(13)
C22B C26B 1.534(13)
C23B C24B 1.408(13)
C23B H23B 0.9500
C24B C27B 1.508(12)
C25B H25G 0.9800
C25B H25H 0.9800
C25B H25I 0.9800
C26B H26G 0.9800
C26B H26H 0.9800
C26B H26I 0.9800
C27B H27G 0.9800
C27B H27H 0.9800
C27B H27I 0.9800
Pd1C O1C 1.946(6)
Pd1C N1C 1.973(8)
Pd1C N2C 1.990(8)
Pd1C Cl1C 2.286(3)
O1C C1C 1.346(10)
N1C C17C 1.342(11)
N1C C13C 1.345(11)
N2C C18C 1.283(11)
N2C C19C 1.449(11)
C1C C6C 1.399(12)
C1C C2C 1.429(12)
C2C C3C 1.395(11)
C2C C13C 1.456(12)
C3C C4C 1.367(11)
C3C H3C 0.9500
C4C C5C 1.382(12)
C4C H4C 0.9500
C5C C6C 1.362(12)
C5C H5C 0.9500
C6C C7C 1.491(13)
C7C C12C 1.380(12)
C7C C8C 1.382(12)
C8C C9C 1.371(13)
C8C H8C 0.9500
C9C C10C 1.364(14)
C9C H9C 0.9500
C10C C11C 1.359(13)
C10C H10C 0.9500
C11C C12C 1.375(12)
C11C H11C 0.9500
C12C H12C 0.9500
C13C C14C 1.428(12)
C14C C15C 1.362(11)
C14C H14C 0.9500
C15C C16C 1.390(12)
C15C H15C 0.9500
C16C C17C 1.372(12)
C16C H16C 0.9500
C17C C18C 1.460(12)
C18C H18C 0.9500
C19C C20C 1.364(12)
C19C C24C 1.376(13)
C20C C21C 1.392(12)
C20C C25C 1.490(12)
C21C C22C 1.370(13)
C21C H21C 0.9500
C22C C23C 1.348(13)
C22C C26C 1.521(13)
C23C C24C 1.392(12)
C23C H23C 0.9500
C24C C27C 1.497(12)
C25C H25J 0.9800
C25C H25K 0.9800
C25C H25L 0.9800
C26C H26J 0.9800
C26C H26K 0.9800
C26C H26L 0.9800
C27C H27J 0.9800
C27C H27K 0.9800
C27C H27L 0.9800
Pd1D O1D 1.937(6)
Pd1D N1D 1.973(8)
Pd1D N2D 1.990(8)
Pd1D Cl1D 2.291(3)
O1D C1D 1.322(11)
N1D C13D 1.336(11)
N1D C17D 1.359(11)
N2D C18D 1.271(11)
N2D C19D 1.442(12)
C1D C2D 1.409(13)
C1D C6D 1.445(12)
C2D C3D 1.387(12)
C2D C13D 1.469(13)
C3D C4D 1.353(13)
C3D H3D 0.9500
C4D C5D 1.364(13)
C4D H4D 0.9500
C5D C6D 1.392(13)
C5D H5D 0.9500
C6D C7D 1.500(13)
C7D C8D 1.351(12)
C7D C12D 1.374(13)
C8D C9D 1.408(14)
C8D H8D 0.9500
C9D C10D 1.374(14)
C9D H9D 0.9500
C10D C11D 1.348(13)
C10D H10D 0.9500
C11D C12D 1.367(13)
C11D H11D 0.9500
C12D H12D 0.9500
C13D C14D 1.397(13)
C14D C15D 1.363(14)
C14D H14D 0.9500
C15D C16D 1.377(14)
C15D H15D 0.9500
C16D C17D 1.364(13)
C16D H16D 0.9500
C17D C18D 1.426(13)
C18D H18D 0.9500
C19D C20D 1.378(13)
C19D C24D 1.427(13)
C20D C21D 1.414(13)
C20D C25D 1.494(13)
C21D C22D 1.360(14)
C21D H21D 0.9500
C22D C23D 1.379(13)
C22D C26D 1.505(13)
C23D C24D 1.386(13)
C23D H23D 0.9500
C24D C27D 1.461(12)
C25D H25M 0.9800
C25D H25N 0.9800
C25D H25O 0.9800
C26D H26M 0.9800
C26D H26N 0.9800
C26D H26O 0.9800
C27D H27M 0.9800
C27D H27N 0.9800
C27D H27O 0.9800
C28 Cl2 1.709(11)
C28 Cl3 1.724(11)
C28 H28A 0.9900
C28 H28B 0.9900
C29 Cl5 1.593(16)
C29 Cl4 1.778(16)
C29 H29A 0.9900
C29 H29B 0.9900
C30 Cl6 1.729(12)
C30 Cl7 1.754(11)
C30 H30A 0.9900
C30 H30B 0.9900

loop_
_geom_torsion_atom_site_label_1
_geom_torsion_atom_site_label_2
_geom_torsion_atom_site_label_3
_geom_torsion_atom_site_label_4
_geom_torsion
N1 Pd1 O1 C1 -22.0(7)
Cl1 Pd1 O1 C1 162.1(7)
O1 Pd1 N1 C13 4.0(9)
N2 Pd1 N1 C13 -176.1(9)
O1 Pd1 N1 C17 -170.8(7)
N2 Pd1 N1 C17 9.1(7)
N1 Pd1 N2 C18 -5.2(8)
Cl1 Pd1 N2 C18 170.7(7)
N1 Pd1 N2 C19 175.2(9)
Cl1 Pd1 N2 C19 -9.0(9)
Pd1 O1 C1 C2 26.4(12)
Pd1 O1 C1 C6 -155.0(6)
O1 C1 C2 C3 177.1(9)
C6 C1 C2 C3 -1.5(14)
O1 C1 C2 C13 -7.2(15)
C6 C1 C2 C13 174.3(9)
C1 C2 C3 C4 -1.5(15)
C13 C2 C3 C4 -177.5(10)
C2 C3 C4 C5 3.2(16)
C3 C4 C5 C6 -1.9(16)
C4 C5 C6 C1 -0.9(15)
C4 C5 C6 C7 -179.0(10)
O1 C1 C6 C5 -176.0(8)
C2 C1 C6 C5 2.6(14)
O1 C1 C6 C7 2.0(13)
C2 C1 C6 C7 -179.3(9)
C5 C6 C7 C8 37.7(14)
C1 C6 C7 C8 -140.3(10)
C5 C6 C7 C12 -140.7(10)
C1 C6 C7 C12 41.3(13)
C12 C7 C8 C9 -2.9(15)
C6 C7 C8 C9 178.7(9)
C7 C8 C9 C10 0.6(17)
C8 C9 C10 C11 2.6(18)
C9 C10 C11 C12 -3.4(16)
C10 C11 C12 C7 1.2(15)
C8 C7 C12 C11 2.0(14)
C6 C7 C12 C11 -179.6(8)
C17 N1 C13 C14 6.3(15)
Pd1 N1 C13 C14 -168.1(7)
C17 N1 C13 C2 -174.5(9)
Pd1 N1 C13 C2 11.1(14)
C1 C2 C13 N1 -12.8(16)
C3 C2 C13 N1 162.8(9)
C1 C2 C13 C14 166.3(10)
C3 C2 C13 C14 -18.1(15)
N1 C13 C14 C15 -4.9(16)
C2 C13 C14 C15 175.9(10)
C13 C14 C15 C16 -0.8(18)
C14 C15 C16 C17 4.9(18)
C13 N1 C17 C16 -2.5(16)
Pd1 N1 C17 C16 172.7(9)
C13 N1 C17 C18 173.7(9)
Pd1 N1 C17 C18 -11.1(12)
C15 C16 C17 N1 -3.5(18)
C15 C16 C17 C18 -179.2(11)
C19 N2 C18 C17 -179.9(10)
Pd1 N2 C18 C17 0.4(13)
N1 C17 C18 N2 7.3(15)
C16 C17 C18 N2 -176.6(11)
C18 N2 C19 C20 -83.5(13)
Pd1 N2 C19 C20 96.1(11)
C18 N2 C19 C24 95.2(12)
Pd1 N2 C19 C24 -85.2(11)
C24 C19 C20 C21 -0.5(16)
N2 C19 C20 C21 178.2(9)
C24 C19 C20 C25 177.1(10)
N2 C19 C20 C25 -4.2(15)
C19 C20 C21 C22 -1.9(16)
C25 C20 C21 C22 -179.5(10)
C20 C21 C22 C23 4.0(16)
C20 C21 C22 C26 -177.6(10)
C21 C22 C23 C24 -3.9(16)
C26 C22 C23 C24 177.7(10)
C22 C23 C24 C19 1.7(16)
C22 C23 C24 C27 -177.5(10)
C20 C19 C24 C23 0.6(16)
N2 C19 C24 C23 -178.1(9)
C20 C19 C24 C27 179.8(9)
N2 C19 C24 C27 1.2(15)
N1A Pd1A O1A C1A 1.9(8)
Cl1A Pd1A O1A C1A -175.8(8)
O1A Pd1A N1A C17A 177.9(7)
N2A Pd1A N1A C17A -0.2(7)
O1A Pd1A N1A C13A -0.1(8)
N2A Pd1A N1A C13A -178.3(8)
N1A Pd1A N2A C18A 0.8(7)
Cl1A Pd1A N2A C18A 178.5(6)
N1A Pd1A N2A C19A -174.5(9)
Cl1A Pd1A N2A C19A 3.3(9)
Pd1A O1A C1A C2A 1.9(14)
Pd1A O1A C1A C6A -178.9(6)
O1A C1A C2A C13A -8.5(16)
C6A C1A C2A C13A 172.4(9)
O1A C1A C2A C3A 172.2(9)
C6A C1A C2A C3A -6.9(14)
C1A C2A C3A C4A 2.8(15)
C13A C2A C3A C4A -176.5(9)
C2A C3A C4A C5A 1.2(16)
C3A C4A C5A C6A -0.9(16)
C4A C5A C6A C1A -3.4(15)
C4A C5A C6A C7A 177.5(9)
O1A C1A C6A C5A -171.9(9)
C2A C1A C6A C5A 7.3(14)
O1A C1A C6A C7A 7.2(14)
C2A C1A C6A C7A -173.6(9)
C5A C6A C7A C12A -132.6(11)
C1A C6A C7A C12A 48.3(14)
C5A C6A C7A C8A 48.6(15)
C1A C6A C7A C8A -130.5(11)
C12A C7A C8A C9A 2.9(17)
C6A C7A C8A C9A -178.2(10)
C7A C8A C9A C10A -1.7(19)
C8A C9A C10A C11A 3.0(19)
C9A C10A C11A C12A -5.6(19)
C8A C7A C12A C11A -5.7(16)
C6A C7A C12A C11A 175.4(10)
C10A C11A C12A C7A 7.4(19)
C17A N1A C13A C14A -1.0(13)
Pd1A N1A C13A C14A 176.9(7)
C17A N1A C13A C2A 176.6(9)
Pd1A N1A C13A C2A -5.5(13)
C1A C2A C13A N1A 10.2(15)
C3A C2A C13A N1A -170.6(9)
C1A C2A C13A C14A -172.4(10)
C3A C2A C13A C14A 6.8(15)
N1A C13A C14A C15A 1.2(16)
C2A C13A C14A C15A -176.4(10)
C13A C14A C15A C16A 1.4(17)
C14A C15A C16A C17A -4.0(16)
C15A C16A C17A N1A 4.4(17)
C15A C16A C17A C18A -175.3(10)
C13A N1A C17A C16A -1.9(15)
Pd1A N1A C17A C16A 179.9(9)
C13A N1A C17A C18A 177.8(9)
Pd1A N1A C17A C18A -0.3(11)
C19A N2A C18A C17A 174.4(9)
Pd1A N2A C18A C17A -1.2(12)
C16A C17A C18A N2A -179.1(10)
N1A C17A C18A N2A 1.1(14)
C18A N2A C19A C24A 108.8(12)
Pd1A N2A C19A C24A -76.4(12)
C18A N2A C19A C20A -72.9(13)
Pd1A N2A C19A C20A 101.9(10)
C24A C19A C20A C21A 1.8(16)
N2A C19A C20A C21A -176.5(9)
C24A C19A C20A C25A 177.4(10)
N2A C19A C20A C25A -0.9(15)
C19A C20A C21A C22A 0.3(17)
C25A C20A C21A C22A -175.3(10)
C20A C21A C22A C23A -2.8(17)
C20A C21A C22A C26A 178.2(11)
C21A C22A C23A C24A 3.7(19)
C26A C22A C23A C24A -177.3(12)
C22A C23A C24A C19A -1.9(19)
C22A C23A C24A C27A 178.7(11)
C20A C19A C24A C23A -1.1(16)
N2A C19A C24A C23A 177.2(10)
C20A C19A C24A C27A 178.4(10)
N2A C19A C24A C27A -3.4(16)
N1B Pd1B O1B C1B 5.7(7)
Cl1B Pd1B O1B C1B -173.3(7)
O1B Pd1B N1B C13B -5.2(8)
N2B Pd1B N1B C13B 179.4(8)
O1B Pd1B N1B C17B 174.9(7)
N2B Pd1B N1B C17B -0.6(7)
N1B Pd1B N2B C18B 1.6(7)
Cl1B Pd1B N2B C18B -179.6(7)
N1B Pd1B N2B C19B -179.8(9)
Cl1B Pd1B N2B C19B -0.9(9)
Pd1B O1B C1B C2B 0.4(13)
Pd1B O1B C1B C6B -176.9(6)
O1B C1B C2B C3B 173.8(9)
C6B C1B C2B C3B -9.0(13)
O1B C1B C2B C13B -10.0(15)
C6B C1B C2B C13B 167.3(9)
C1B C2B C3B C4B 3.6(15)
C13B C2B C3B C4B -172.9(10)
C2B C3B C4B C5B 4.3(17)
C3B C4B C5B C6B -6.8(16)
C4B C5B C6B C1B 1.3(15)
C4B C5B C6B C7B -178.6(9)
O1B C1B C6B C5B -175.6(8)
C2B C1B C6B C5B 6.9(14)
O1B C1B C6B C7B 4.3(13)
C2B C1B C6B C7B -173.2(9)
C5B C6B C7B C12B -134.8(10)
C1B C6B C7B C12B 45.4(14)
C5B C6B C7B C8B 37.5(14)
C1B C6B C7B C8B -142.4(10)
C12B C7B C8B C9B -0.2(15)
C6B C7B C8B C9B -172.8(10)
C7B C8B C9B C10B 0.9(18)
C8B C9B C10B C11B -1.4(18)
C9B C10B C11B C12B 1.1(17)
C10B C11B C12B C7B -0.4(17)
C8B C7B C12B C11B -0.1(15)
C6B C7B C12B C11B 172.4(9)
C17B N1B C13B C14B -4.1(14)
Pd1B N1B C13B C14B 176.0(7)
C17B N1B C13B C2B 178.5(9)
Pd1B N1B C13B C2B -1.4(14)
C1B C2B C13B N1B 10.3(15)
C3B C2B C13B N1B -173.6(9)
C1B C2B C13B C14B -166.9(9)
C3B C2B C13B C14B 9.2(14)
N1B C13B C14B C15B 2.0(16)
C2B C13B C14B C15B 179.4(11)
C13B C14B C15B C16B -0.2(18)
C14B C15B C16B C17B 0.4(18)
C13B N1B C17B C16B 4.5(16)
Pd1B N1B C17B C16B -175.6(9)
C13B N1B C17B C18B 179.6(9)
Pd1B N1B C17B C18B -0.5(12)
C15B C16B C17B N1B -2.4(18)
C15B C16B C17B C18B -177.2(11)
C19B N2B C18B C17B 178.8(10)
Pd1B N2B C18B C17B -2.4(13)
N1B C17B C18B N2B 2.0(15)
C16B C17B C18B N2B 177.0(10)
C18B N2B C19B C24B 100.4(13)
Pd1B N2B C19B C24B -78.2(13)
C18B N2B C19B C20B -80.5(14)
Pd1B N2B C19B C20B 100.9(11)
C24B C19B C20B C21B -3.0(18)
N2B C19B C20B C21B 177.9(10)
C24B C19B C20B C25B 177.8(11)
N2B C19B C20B C25B -1.3(17)
C19B C20B C21B C22B -0.7(19)
C25B C20B C21B C22B 178.4(11)
C20B C21B C22B C23B 1.7(18)
C20B C21B C22B C26B 178.7(10)
C21B C22B C23B C24B 1.0(16)
C26B C22B C23B C24B -176.2(10)
C20B C19B C24B C23B 5.5(17)
N2B C19B C24B C23B -175.4(9)
C20B C19B C24B C27B -175.4(10)
N2B C19B C24B C27B 3.7(17)
C22B C23B C24B C19B -4.4(16)
C22B C23B C24B C27B 176.4(9)
N1C Pd1C O1C C1C -40.5(7)
Cl1C Pd1C O1C C1C 143.1(7)
O1C Pd1C N1C C17C -162.1(7)
N2C Pd1C N1C C17C 14.4(7)
O1C Pd1C N1C C13C 9.0(8)
N2C Pd1C N1C C13C -174.6(9)
N1C Pd1C N2C C18C -10.2(7)
Cl1C Pd1C N2C C18C 166.3(7)
N1C Pd1C N2C C19C 168.9(8)
Cl1C Pd1C N2C C19C -14.5(8)
Pd1C O1C C1C C6C -137.3(8)
Pd1C O1C C1C C2C 43.9(12)
O1C C1C C2C C3C 178.4(9)
C6C C1C C2C C3C -0.4(14)
O1C C1C C2C C13C -6.2(15)
C6C C1C C2C C13C 175.0(9)
C1C C2C C3C C4C 0.9(15)
C13C C2C C3C C4C -174.6(9)
C2C C3C C4C C5C -3.4(15)
C3C C4C C5C C6C 5.6(16)
C4C C5C C6C C1C -5.2(16)
C4C C5C C6C C7C 178.9(9)
O1C C1C C6C C5C -176.3(9)
C2C C1C C6C C5C 2.5(15)
O1C C1C C6C C7C -0.5(14)
C2C C1C C6C C7C 178.3(9)
C5C C6C C7C C12C -147.0(10)
C1C C6C C7C C12C 37.2(14)
C5C C6C C7C C8C 31.4(15)
C1C C6C C7C C8C -144.4(10)
C12C C7C C8C C9C -0.7(15)
C6C C7C C8C C9C -179.2(9)
C7C C8C C9C C10C -0.4(17)
C8C C9C C10C C11C 1.0(18)
C9C C10C C11C C12C -0.4(17)
C10C C11C C12C C7C -0.8(17)
C8C C7C C12C C11C 1.3(15)
C6C C7C C12C C11C 179.8(9)
C17C N1C C13C C14C 6.8(15)
Pd1C N1C C13C C14C -163.3(7)
C17C N1C C13C C2C -168.9(9)
Pd1C N1C C13C C2C 20.9(13)
C3C C2C C13C N1C 146.4(10)
C1C C2C C13C N1C -28.9(15)
C3C C2C C13C C14C -29.1(14)
C1C C2C C13C C14C 155.6(10)
N1C C13C C14C C15C -4.5(15)
C2C C13C C14C C15C 171.2(10)
C13C C14C C15C C16C -2.5(16)
C14C C15C C16C C17C 7.6(15)
C13C N1C C17C C16C -2.0(16)
Pd1C N1C C17C C16C 169.2(8)
C13C N1C C17C C18C 172.7(9)
Pd1C N1C C17C C18C -16.1(11)
C15C C16C C17C N1C -5.6(16)
C15C C16C C17C C18C -179.7(10)
C19C N2C C18C C17C -174.8(9)
Pd1C N2C C18C C17C 4.4(12)
N1C C17C C18C N2C 7.9(14)
C16C C17C C18C N2C -177.6(10)
C18C N2C C19C C20C -84.2(12)
Pd1C N2C C19C C20C 96.7(10)
C18C N2C C19C C24C 100.8(11)
Pd1C N2C C19C C24C -78.3(11)
C24C C19C C20C C21C -0.9(16)
N2C C19C C20C C21C -175.6(8)
C24C C19C C20C C25C 173.9(10)
N2C C19C C20C C25C -0.7(15)
C19C C20C C21C C22C -0.3(16)
C25C C20C C21C C22C -175.5(9)
C20C C21C C22C C23C 1.4(17)
C20C C21C C22C C26C 179.0(9)
C21C C22C C23C C24C -1.3(17)
C26C C22C C23C C24C -178.9(9)
C20C C19C C24C C23C 1.1(16)
N2C C19C C24C C23C 175.7(9)
C20C C19C C24C C27C -178.9(10)
N2C C19C C24C C27C -4.2(15)
C22C C23C C24C C19C 0.1(16)
C22C C23C C24C C27C 180.0(10)
N1D Pd1D O1D C1D -9.7(8)
Cl1D Pd1D O1D C1D 174.1(7)
O1D Pd1D N1D C13D 6.1(8)
N2D Pd1D N1D C13D -175.6(8)
O1D Pd1D N1D C17D -172.2(7)
N2D Pd1D N1D C17D 6.1(6)
N1D Pd1D N2D C18D -6.5(7)
Cl1D Pd1D N2D C18D 169.8(7)
N1D Pd1D N2D C19D 178.5(9)
Cl1D Pd1D N2D C19D -5.2(8)
Pd1D O1D C1D C2D 7.9(14)
Pd1D O1D C1D C6D -174.0(6)
O1D C1D C2D C3D -179.4(9)
C6D C1D C2D C3D 2.6(14)
O1D C1D C2D C13D 0.9(16)
C6D C1D C2D C13D -177.1(9)
C1D C2D C3D C4D -0.3(16)
C13D C2D C3D C4D 179.4(10)
C2D C3D C4D C5D -2.2(18)
C3D C4D C5D C6D 2.3(17)
C4D C5D C6D C1D 0.0(16)
C4D C5D C6D C7D -179.8(10)
O1D C1D C6D C5D 179.2(9)
C2D C1D C6D C5D -2.5(14)
O1D C1D C6D C7D -1.0(14)
C2D C1D C6D C7D 177.3(9)
C5D C6D C7D C8D 46.2(14)
C1D C6D C7D C8D -133.5(11)
C5D C6D C7D C12D -132.4(11)
C1D C6D C7D C12D 47.9(14)
C12D C7D C8D C9D 0.4(16)
C6D C7D C8D C9D -178.2(10)
C7D C8D C9D C10D 1.5(18)
C8D C9D C10D C11D -1.3(18)
C9D C10D C11D C12D -0.6(18)
C10D C11D C12D C7D 2.5(17)
C8D C7D C12D C11D -2.3(16)
C6D C7D C12D C11D 176.3(9)
C17D N1D C13D C14D 1.6(14)
Pd1D N1D C13D C14D -176.5(7)
C17D N1D C13D C2D 177.8(9)
Pd1D N1D C13D C2D -0.4(14)
C3D C2D C13D N1D 175.4(9)
C1D C2D C13D N1D -4.8(15)
C3D C2D C13D C14D -8.6(15)
C1D C2D C13D C14D 171.1(10)
N1D C13D C14D C15D 0.3(16)
C2D C13D C14D C15D -175.8(11)
C13D C14D C15D C16D -0.2(18)
C14D C15D C16D C17D -1.9(18)
C13D N1D C17D C16D -3.9(15)
Pd1D N1D C17D C16D 174.5(9)
C13D N1D C17D C18D 176.6(9)
Pd1D N1D C17D C18D -5.0(11)
C15D C16D C17D N1D 4.0(17)
C15D C16D C17D C18D -176.6(10)
C19D N2D C18D C17D -178.9(9)
Pd1D N2D C18D C17D 5.6(12)
N1D C17D C18D N2D -0.4(14)
C16D C17D C18D N2D -179.9(10)
C18D N2D C19D C20D 103.4(11)
Pd1D N2D C19D C20D -81.8(11)
C18D N2D C19D C24D -75.9(12)
Pd1D N2D C19D C24D 98.9(10)
C24D C19D C20D C21D 1.7(15)
N2D C19D C20D C21D -177.5(8)
C24D C19D C20D C25D -174.8(9)
N2D C19D C20D C25D 5.9(14)
C19D C20D C21D C22D 0.1(15)
C25D C20D C21D C22D 176.7(10)
C20D C21D C22D C23D -1.9(17)
C20D C21D C22D C26D 178.8(9)
C21D C22D C23D C24D 1.9(17)
C26D C22D C23D C24D -178.9(10)
C22D C23D C24D C19D 0.0(15)
C22D C23D C24D C27D -177.7(10)
C20D C19D C24D C23D -1.8(15)
N2D C19D C24D C23D 177.5(9)
C20D C19D C24D C27D 176.0(9)
N2D C19D C24D C27D -4.7(14)
